data_2017369
loop_
_publ_author_name
'Wicher, Barbara'
'Gdaniec, Maria'
'Dalimov, Davran N.'
'Zainutdinov, Umardjon N.'

_publ_section_title
;
 Lagoden dimethylformamide hemisolvate dihydrate: absolute
 configuration, dipolar interactions and~hydrogen-bonding interactions
;
_journal_coeditor_code SU3037
_journal_issue 10
_journal_name_full 'Acta Crystallographica Section C'
_journal_page_first m367
_journal_page_last m370
_journal_paper_doi 10.1107/S010827010903354X
_journal_volume 65
_journal_year 2009
_chemical_formula_iupac 'Na + , C20 H33 O6 - , 0.5C3 H7 N O , 2H2 O'
_chemical_formula_moiety 'Na + , C20 H33 O6 - , 0.5C3 H7 N O , 2H2 O'
_chemical_formula_sum 'C21.5 H40.5 N0.5 Na O8.5'
_chemical_formula_weight 465.04
_chemical_name_common lagoden
_chemical_name_systematic
;
sodium 3\b,16,18-trihydroxy-8,13-<i>epi</i>-9,13-epoxylabdan-15-oate
dimethylformamide hemisolvate dihydrate
;
_space_group_IT_number 4
_symmetry_cell_setting monoclinic
_symmetry_space_group_name_Hall 'P 2yb'
_symmetry_space_group_name_H-M 'P 1 21 1'
_atom_sites_solution_hydrogens geom
_atom_sites_solution_primary direct
_atom_sites_solution_secondary difmap
_audit_creation_method SHELXL97
_cell_angle_alpha 90.00
_cell_angle_beta 110.948(2)
_cell_angle_gamma 90.00
_cell_formula_units_Z 8
_cell_length_a 10.7614(2)
_cell_length_b 31.0703(5)
_cell_length_c 14.7131(3)
_cell_measurement_reflns_used 58666
_cell_measurement_temperature 130(2)
_cell_measurement_theta_max 76.30
_cell_measurement_theta_min 4.26
_cell_volume 4594.32(16)
_computing_cell_refinement 'CrysAlisPro (Oxford Diffraction, 2009)'
_computing_data_collection 'CrysAlisPro (Oxford Diffraction, 2009)'
_computing_data_reduction 'CrysAlisPro (Oxford Diffraction, 2009)'
_computing_molecular_graphics
;
ORTEP-3 for Windows (Farrugia, 1997) and Mercury (Macrae <i>et al.</i>,
2008)
;
_computing_publication_material
;
SHELXL97 (Sheldrick, 2008) and PLATON (Spek, 2009)
;
_computing_structure_refinement 'SHELXL97 (Sheldrick, 2008)'
_computing_structure_solution 'SIR2004 (Burla <i>et al.</i>,  2005)'
_diffrn_ambient_temperature 130(2)
_diffrn_measured_fraction_theta_full 0.987
_diffrn_measured_fraction_theta_max 0.987
_diffrn_measurement_device_type 'Oxford Diffraction SuperNova'
_diffrn_measurement_method \w
_diffrn_radiation_monochromator mirror
_diffrn_radiation_source 'Nova Cu X-ray source'
_diffrn_radiation_type CuK\a
_diffrn_radiation_wavelength 1.54184
_diffrn_reflns_av_R_equivalents 0.0298
_diffrn_reflns_av_sigmaI/netI 0.0185
_diffrn_reflns_limit_h_max 13
_diffrn_reflns_limit_h_min -13
_diffrn_reflns_limit_k_max 33
_diffrn_reflns_limit_k_min -38
_diffrn_reflns_limit_l_max 18
_diffrn_reflns_limit_l_min -17
_diffrn_reflns_number 70056
_diffrn_reflns_theta_full 76.46
_diffrn_reflns_theta_max 76.46
_diffrn_reflns_theta_min 4.40
_diffrn_standards_decay_% 0
_diffrn_standards_number 0
_exptl_absorpt_coefficient_mu 1.005
_exptl_absorpt_correction_T_max 0.818
_exptl_absorpt_correction_T_min 0.655
_exptl_absorpt_correction_type multi-scan
_exptl_absorpt_process_details '(CrysAlisPro; Oxford Diffraction, 2009)'
_exptl_crystal_colour colourless
_exptl_crystal_density_diffrn 1.345
_exptl_crystal_density_method 'not measured'
_exptl_crystal_description prism
_exptl_crystal_F_000 2016
_exptl_crystal_size_max 0.3
_exptl_crystal_size_mid 0.2
_exptl_crystal_size_min 0.2
_refine_diff_density_max 0.545
_refine_diff_density_min -0.286
_refine_ls_abs_structure_details 'Flack (1983), with 8192 Friedel pairs'
_refine_ls_abs_structure_Flack 0.03(3)
_refine_ls_extinction_coef 0.00094(13)
_refine_ls_extinction_expression Fc^*^=kFc[1+0.001xFc^2^\l^3^/sin(2\q)]^-1/4^
_refine_ls_extinction_method 'SHELXL97 (Sheldrick, 2008)'
_refine_ls_goodness_of_fit_ref 1.025
_refine_ls_hydrogen_treatment constr
_refine_ls_matrix_type full
_refine_ls_number_parameters 1143
_refine_ls_number_reflns 18050
_refine_ls_number_restraints 1
_refine_ls_restrained_S_all 1.025
_refine_ls_R_factor_all 0.0325
_refine_ls_R_factor_gt 0.0322
_refine_ls_shift/su_max 0.000
_refine_ls_shift/su_mean 0.000
_refine_ls_structure_factor_coef Fsqd
_refine_ls_weighting_details 'calc w = 1/[\s^2^(Fo^2^)+(0.0545P)^2^+1.3939P] where P=(Fo^2^+2Fc^2^)/3'
_refine_ls_weighting_scheme calc
_refine_ls_wR_factor_gt 0.0861
_refine_ls_wR_factor_ref 0.0863
_reflns_number_gt 17865
_reflns_number_total 18050
_reflns_threshold_expression I>2\s(I)
_cod_data_source_file su3037.cif
_cod_data_source_block I
_cod_original_cell_volume 4594.32(15)
_cod_original_sg_symbol_H-M 'P 21'
_cod_original_formula_sum 'C21.5 H40.5 N0.5 Na1 O8.5'
_cod_database_code 2017369
_cod_database_fobs_code 2017369

loop_
_symmetry_equiv_pos_as_xyz
'x, y, z'
'-x, y+1/2, -z'

loop_
_atom_site_type_symbol
_atom_site_label
_atom_site_fract_x
_atom_site_fract_y
_atom_site_fract_z
_atom_site_U_iso_or_equiv
_atom_site_adp_type
_atom_site_calc_flag
_atom_site_refinement_flags
_atom_site_occupancy
_atom_site_disorder_assembly
_atom_site_disorder_group
Na Na1 -0.10902(8) 0.75631(3) 0.50850(6) 0.03321(17) Uani d . 1 . .
Na Na2 0.27294(6) 0.70357(2) 0.61866(4) 0.01765(13) Uani d . 1 . .
Na Na3 0.61256(6) 0.72253(2) 0.68407(4) 0.01754(13) Uani d . 1 . .
Na Na4 1.00891(7) 0.72153(2) 0.79370(5) 0.02417(14) Uani d . 1 . .
O O1A 1.14501(12) 0.61649(4) 0.28884(9) 0.0240(3) Uani d . 1 . .
H H1A 1.2036 0.6314 0.3267 0.029 Uiso calc R 1 . .
O O2A 1.12672(12) 0.65194(4) 0.51415(9) 0.0244(3) Uani d . 1 . .
H H2OA 1.0637 0.6491 0.5325 0.029 Uiso d R 1 . .
O O3A 0.69893(10) 0.61338(3) 0.42628(8) 0.0148(2) Uani d . 1 . .
O O4A 0.67641(12) 0.69657(4) 0.34513(10) 0.0254(3) Uani d . 1 . .
H H4A 0.6529 0.7188 0.3645 0.030 Uiso calc R 1 . .
O O5A 0.42888(11) 0.69621(4) 0.54739(8) 0.0192(2) Uani d . 1 . .
O O6A 0.33094(11) 0.67757(4) 0.39154(8) 0.0173(2) Uani d . 1 . .
C C1A 0.79493(16) 0.59460(6) 0.26893(11) 0.0178(3) Uani d . 1 . .
H H1A1 0.7188 0.5856 0.2133 0.021 Uiso d R 1 . .
H H1A2 0.7766 0.6232 0.2874 0.021 Uiso d R 1 . .
C C2A 0.91770(16) 0.59651(6) 0.23946(11) 0.0199(3) Uani d . 1 . .
H H2A1 0.9366 0.5680 0.2207 0.024 Uiso d R 1 . .
H H2A2 0.9002 0.6155 0.1839 0.024 Uiso d R 1 . .
C C3A 1.03653(15) 0.61273(6) 0.32299(11) 0.0175(3) Uani d . 1 . .
H H3A 1.0154 0.6416 0.3400 0.021 Uiso d R 1 . .
C C4A 1.07090(15) 0.58429(5) 0.41434(11) 0.0166(3) Uani d . 1 . .
C C5A 0.94371(14) 0.57600(5) 0.43956(11) 0.0134(3) Uani d . 1 . .
H H5A 0.9239 0.6039 0.4622 0.016 Uiso d R 1 . .
C C6A 0.96823(16) 0.54600(6) 0.52632(11) 0.0187(3) Uani d . 1 . .
H H6A1 1.0503 0.5538 0.5783 0.022 Uiso d R 1 . .
H H6A2 0.9842 0.5168 0.5101 0.022 Uiso d R 1 . .
C C7A 0.85175(16) 0.54788(6) 0.56248(12) 0.0198(3) Uani d . 1 . .
H H7A1 0.8483 0.5763 0.5889 0.024 Uiso d R 1 . .
H H7A2 0.8664 0.5271 0.6146 0.024 Uiso d R 1 . .
C C8A 0.71836(16) 0.53834(5) 0.48175(12) 0.0173(3) Uani d . 1 . .
H H8A 0.7247 0.5092 0.4584 0.021 Uiso d R 1 . .
C C9A 0.69573(15) 0.56911(5) 0.39394(11) 0.0138(3) Uani d . 1 . .
C C10A 0.81274(15) 0.56354(5) 0.35377(11) 0.0140(3) Uani d . 1 . .
C C11A 0.55537(15) 0.56377(5) 0.31686(12) 0.0176(3) Uani d . 1 . .
H H11A 0.5568 0.5682 0.2520 0.021 Uiso d R 1 . .
H H11B 0.5207 0.5353 0.3204 0.021 Uiso d R 1 . .
C C12A 0.47022(15) 0.59838(5) 0.34137(12) 0.0186(3) Uani d . 1 . .
H H12A 0.4010 0.6088 0.2829 0.022 Uiso d R 1 . .
H H12B 0.4294 0.5872 0.3856 0.022 Uiso d R 1 . .
C C13A 0.56962(15) 0.63414(5) 0.38970(11) 0.0155(3) Uani d . 1 . .
C C14A 0.55672(15) 0.65520(5) 0.47925(11) 0.0180(3) Uani d . 1 . .
H H14A 0.5730 0.6331 0.5288 0.022 Uiso d R 1 . .
H H14B 0.6281 0.6761 0.5033 0.022 Uiso d R 1 . .
C C15A 0.42807(15) 0.67786(5) 0.47144(11) 0.0148(3) Uani d . 1 . .
C C16A 0.56747(16) 0.66739(5) 0.31266(12) 0.0194(3) Uani d . 1 . .
H H16A 0.5691 0.6525 0.2551 0.023 Uiso d R 1 . .
H H16B 0.4851 0.6836 0.2945 0.023 Uiso d R 1 . .
C C17A 0.60815(17) 0.53736(6) 0.52475(13) 0.0225(3) Uani d . 1 . .
H H17A 0.6286 0.5159 0.5749 0.027 Uiso d R 1 . .
H H17B 0.5249 0.5306 0.4744 0.027 Uiso d R 1 . .
H H17C 0.6019 0.5650 0.5519 0.027 Uiso d R 1 . .
C C18A 1.17199(16) 0.60974(6) 0.49978(12) 0.0198(3) Uani d . 1 . .
H H18A 1.1911 0.5933 0.5592 0.024 Uiso d R 1 . .
H H18B 1.2544 0.6127 0.4876 0.024 Uiso d R 1 . .
C C19A 1.14154(16) 0.54267(6) 0.40348(13) 0.0229(3) Uani d . 1 . .
H H19A 1.0826 0.5258 0.3510 0.027 Uiso d R 1 . .
H H19B 1.1661 0.5264 0.4628 0.027 Uiso d R 1 . .
H H19C 1.2199 0.5497 0.3898 0.027 Uiso d R 1 . .
C C20A 0.81056(16) 0.51721(5) 0.31567(12) 0.0192(3) Uani d . 1 . .
H H20A 0.7206 0.5091 0.2783 0.023 Uiso d R 1 . .
H H20B 0.8463 0.4979 0.3697 0.023 Uiso d R 1 . .
H H20C 0.8635 0.5158 0.2753 0.023 Uiso d R 1 . .
O O1B -0.32630(12) 0.83552(5) 0.28086(9) 0.0279(3) Uani d . 1 . .
H H1B -0.3491 0.8189 0.3153 0.033 Uiso calc R 1 . .
O O2B -0.09882(12) 0.83101(4) 0.53474(9) 0.0254(3) Uani d . 1 . .
H H2OB -0.0290 0.8391 0.5762 0.030 Uiso d R 1 . .
O O3B 0.26637(11) 0.83842(3) 0.42626(7) 0.0148(2) Uani d . 1 . .
O O4B 0.20911(12) 0.75230(4) 0.37516(9) 0.0216(2) Uani d . 1 . .
H H4B 0.2426 0.7284 0.3896 0.026 Uiso calc R 1 . .
O O5B 0.67748(11) 0.76372(4) 0.55902(9) 0.0216(2) Uani d . 1 . .
O O6B 0.60828(12) 0.77376(4) 0.39879(9) 0.0226(2) Uani d . 1 . .
C C1B 0.01308(16) 0.84514(6) 0.26535(11) 0.0195(3) Uani d . 1 . .
H H1B1 0.0392 0.8473 0.2088 0.023 Uiso d R 1 . .
H H1B2 0.0500 0.8187 0.2991 0.023 Uiso d R 1 . .
C C2B -0.13871(16) 0.84297(6) 0.23133(11) 0.0215(3) Uani d . 1 . .
H H2B1 -0.1766 0.8687 0.1945 0.026 Uiso d R 1 . .
H H2B2 -0.1704 0.8183 0.1889 0.026 Uiso d R 1 . .
C C3B -0.18349(15) 0.83925(6) 0.31762(12) 0.0196(3) Uani d . 1 . .
H H3B -0.1463 0.8126 0.3524 0.023 Uiso calc R 1 . .
C C4B -0.13540(15) 0.87692(6) 0.38934(12) 0.0188(3) Uani d . 1 . .
C C5B 0.01940(15) 0.88051(5) 0.41918(11) 0.0149(3) Uani d . 1 . .
H H5B 0.0543 0.8532 0.4518 0.018 Uiso d R 1 . .
C C6B 0.08086(16) 0.91517(5) 0.49604(12) 0.0187(3) Uani d . 1 . .
H H6B1 0.0545 0.9434 0.4675 0.022 Uiso d R 1 . .
H H6B2 0.0481 0.9119 0.5491 0.022 Uiso d R 1 . .
C C7B 0.23235(16) 0.91174(5) 0.53525(12) 0.0185(3) Uani d . 1 . .
H H7B1 0.2696 0.9343 0.5827 0.022 Uiso d R 1 . .
H H7B2 0.2586 0.8843 0.5678 0.022 Uiso d R 1 . .
C C8B 0.28791(16) 0.91566(5) 0.45368(12) 0.0180(3) Uani d . 1 . .
H H8B 0.2557 0.9431 0.4208 0.022 Uiso calc R 1 . .
C C9B 0.22981(15) 0.87959(5) 0.37720(11) 0.0148(3) Uani d . 1 . .
C C10B 0.07246(15) 0.88342(5) 0.33341(11) 0.0158(3) Uani d . 1 . .
C C11B 0.29317(16) 0.87950(5) 0.29856(12) 0.0186(3) Uani d . 1 . .
H H11C 0.2281 0.8718 0.2357 0.022 Uiso d R 1 . .
H H11D 0.3293 0.9076 0.2936 0.022 Uiso d R 1 . .
C C12B 0.40445(16) 0.84582(5) 0.33227(11) 0.0184(3) Uani d . 1 . .
H H12C 0.4148 0.8313 0.2770 0.022 Uiso d R 1 . .
H H12D 0.4884 0.8590 0.3709 0.022 Uiso d R 1 . .
C C13B 0.35841(15) 0.81417(5) 0.39378(11) 0.0158(3) Uani d . 1 . .
C C14B 0.46861(16) 0.79859(5) 0.48643(11) 0.0170(3) Uani d . 1 . .
H H14C 0.4979 0.8232 0.5294 0.020 Uiso d R 1 . .
H H14D 0.4285 0.7785 0.5182 0.020 Uiso d R 1 . .
C C15B 0.59307(16) 0.77701(5) 0.48001(11) 0.0165(3) Uani d . 1 . .
C C16B 0.28405(17) 0.77678(5) 0.33052(12) 0.0197(3) Uani d . 1 . .
H H16C 0.2242 0.7879 0.2688 0.024 Uiso d R 1 . .
H H16D 0.3476 0.7580 0.3172 0.024 Uiso d R 1 . .
C C17B 0.44005(17) 0.91845(6) 0.49627(14) 0.0234(3) Uani d . 1 . .
H H17D 0.4664 0.9423 0.5407 0.028 Uiso d R 1 . .
H H17E 0.4736 0.9226 0.4446 0.028 Uiso d R 1 . .
H H17F 0.4755 0.8923 0.5302 0.028 Uiso d R 1 . .
C C18B -0.16969(16) 0.86675(6) 0.48001(12) 0.0234(4) Uani d . 1 . .
H H18C -0.1506 0.8919 0.5218 0.028 Uiso d R 1 . .
H H18D -0.2643 0.8610 0.4598 0.028 Uiso d R 1 . .
C C19B -0.21286(18) 0.91856(6) 0.34781(14) 0.0272(4) Uani d . 1 . .
H H19D -0.2185 0.9224 0.2817 0.033 Uiso d R 1 . .
H H19E -0.1675 0.9427 0.3861 0.033 Uiso d R 1 . .
H H19F -0.3009 0.9165 0.3498 0.033 Uiso d R 1 . .
C C20B 0.03577(17) 0.92573(6) 0.27470(13) 0.0226(3) Uani d . 1 . .
H H20D 0.0917 0.9293 0.2370 0.027 Uiso calc R 1 . .
H H20E 0.0484 0.9496 0.3186 0.027 Uiso calc R 1 . .
H H20F -0.0556 0.9246 0.2320 0.027 Uiso calc R 1 . .
O O1C 0.15096(11) 0.60367(4) 0.97668(8) 0.0189(2) Uani d . 1 . .
H H1C 0.0876 0.6138 0.9322 0.023 Uiso calc R 1 . .
O O2C 0.13234(11) 0.59647(4) 0.73474(8) 0.0191(2) Uani d . 1 . .
H H2OC 0.0888 0.6149 0.7500 0.023 Uiso d R 1 . .
O O3C 0.60861(10) 0.58770(3) 0.84167(7) 0.0134(2) Uani d . 1 . .
O O4C 0.60342(12) 0.67987(4) 0.82647(9) 0.0224(2) Uani d . 1 . .
H H4OC 0.5537 0.6903 0.8518 0.027 Uiso d R 1 . .
O O5C 0.80957(11) 0.68333(4) 0.70637(8) 0.0182(2) Uani d . 1 . .
O O6C 0.96960(11) 0.64442(4) 0.81103(9) 0.0214(2) Uani d . 1 . .
C C1C 0.50773(15) 0.59593(5) 0.99976(11) 0.0153(3) Uani d . 1 . .
H H1C1 0.5888 0.5989 1.0562 0.018 Uiso d R 1 . .
H H1C2 0.5058 0.6190 0.9549 0.018 Uiso d R 1 . .
C C2C 0.38816(15) 0.60067(5) 1.03217(11) 0.0172(3) Uani d . 1 . .
H H2C1 0.3902 0.5782 1.0784 0.021 Uiso d R 1 . .
H H2C2 0.3921 0.6283 1.0639 0.021 Uiso d R 1 . .
C C3C 0.26038(14) 0.59754(5) 0.94426(11) 0.0138(3) Uani d . 1 . .
H H3C 0.2596 0.6213 0.9001 0.017 Uiso calc R 1 . .
C C4C 0.24727(14) 0.55490(5) 0.88726(11) 0.0143(3) Uani d . 1 . .
C C5C 0.37581(14) 0.54763(5) 0.86310(10) 0.0135(3) Uani d . 1 . .
H H5C 0.3757 0.5710 0.8183 0.016 Uiso d R 1 . .
C C6C 0.37228(16) 0.50602(5) 0.80580(12) 0.0199(3) Uani d . 1 . .
H H6C1 0.3763 0.4813 0.8471 0.024 Uiso d R 1 . .
H H6C2 0.2892 0.5046 0.7506 0.024 Uiso d R 1 . .
C C7C 0.48860(17) 0.50450(6) 0.76966(13) 0.0218(3) Uani d . 1 . .
H H7C1 0.4865 0.4774 0.7365 0.026 Uiso d R 1 . .
H H7C2 0.4792 0.5275 0.7231 0.026 Uiso d R 1 . .
C C8C 0.62172(16) 0.50896(5) 0.85269(12) 0.0182(3) Uani d . 1 . .
H H8C 0.6273 0.4854 0.8983 0.022 Uiso calc R 1 . .
C C9C 0.62742(15) 0.55160(5) 0.90882(11) 0.0139(3) Uani d . 1 . .
C C10C 0.51073(15) 0.55251(5) 0.95043(11) 0.0141(3) Uani d . 1 . .
C C11C 0.76585(15) 0.55929(6) 0.98688(11) 0.0176(3) Uani d . 1 . .
H H11E 0.7580 0.5732 1.0436 0.021 Uiso calc R 1 . .
H H11F 0.8129 0.5323 1.0068 0.021 Uiso calc R 1 . .
C C12C 0.83934(15) 0.58849(6) 0.93879(11) 0.0182(3) Uani d . 1 . .
H H12E 0.8919 0.5716 0.9103 0.022 Uiso calc R 1 . .
H H12F 0.8976 0.6084 0.9857 0.022 Uiso calc R 1 . .
C C13C 0.72794(14) 0.61280(5) 0.85982(11) 0.0141(3) Uani d . 1 . .
C C14C 0.74595(15) 0.61727(5) 0.76134(11) 0.0163(3) Uani d . 1 . .
H H14E 0.7716 0.5895 0.7435 0.020 Uiso d R 1 . .
H H14F 0.6610 0.6250 0.7124 0.020 Uiso d R 1 . .
C C15C 0.84886(15) 0.65047(5) 0.75978(11) 0.0157(3) Uani d . 1 . .
C C16C 0.70955(15) 0.65734(5) 0.89760(12) 0.0177(3) Uani d . 1 . .
H H16E 0.6904 0.6542 0.9569 0.021 Uiso d R 1 . .
H H16F 0.7912 0.6737 0.9129 0.021 Uiso d R 1 . .
C C17C 0.73548(18) 0.50246(6) 0.81462(14) 0.0242(4) Uani d . 1 . .
H H17G 0.7271 0.4747 0.7844 0.029 Uiso d R 1 . .
H H17H 0.8190 0.5042 0.8679 0.029 Uiso d R 1 . .
H H17I 0.7318 0.5244 0.7678 0.029 Uiso d R 1 . .
C C18C 0.12572(15) 0.55982(5) 0.79191(11) 0.0167(3) Uani d . 1 . .
H H18E 0.1180 0.5341 0.7530 0.020 Uiso d R 1 . .
H H18F 0.0460 0.5620 0.8079 0.020 Uiso d R 1 . .
C C19C 0.21264(17) 0.51700(6) 0.94087(13) 0.0212(3) Uani d . 1 . .
H H19G 0.2800 0.5141 1.0043 0.025 Uiso d R 1 . .
H H19H 0.2081 0.4910 0.9046 0.025 Uiso d R 1 . .
H H19I 0.1281 0.5222 0.9472 0.025 Uiso d R 1 . .
C C20C 0.53759(16) 0.51619(6) 1.02722(12) 0.0206(3) Uani d . 1 . .
H H20G 0.6305 0.5157 1.0666 0.025 Uiso d R 1 . .
H H20H 0.5126 0.4890 0.9949 0.025 Uiso d R 1 . .
H H20I 0.4863 0.5213 1.0678 0.025 Uiso d R 1 . .
O O1D 1.32037(11) 0.84302(4) 0.94695(8) 0.0201(2) Uani d . 1 . .
H H1D 1.3376 0.8325 0.9018 0.024 Uiso calc R 1 . .
O O2D 1.10866(11) 0.84948(4) 0.70680(8) 0.0180(2) Uani d . 1 . .
H H2OD 1.1652 0.8305 0.7232 0.022 Uiso d R 1 . .
O O3D 0.73293(10) 0.85953(3) 0.81794(7) 0.0128(2) Uani d . 1 . .
O O4D 0.75227(11) 0.76864(4) 0.82348(9) 0.0198(2) Uani d . 1 . .
H H4OD 0.7992 0.7852 0.8064 0.024 Uiso d R 1 . .
O O5D 0.43126(11) 0.75662(4) 0.70699(8) 0.0201(2) Uani d . 1 . .
O O6D 0.33128(12) 0.80146(4) 0.77681(9) 0.0227(2) Uani d . 1 . .
C C1D 0.99117(15) 0.85461(5) 0.97734(11) 0.0159(3) Uani d . 1 . .
H H1D1 0.9688 0.8537 1.0356 0.019 Uiso d R 1 . .
H H1D2 0.9480 0.8303 0.9369 0.019 Uiso d R 1 . .
C C2D 1.14156(15) 0.84990(5) 1.00635(11) 0.0168(3) Uani d . 1 . .
H H2D1 1.1859 0.8733 1.0493 0.020 Uiso d R 1 . .
H H2D2 1.1702 0.8230 1.0412 0.020 Uiso d R 1 . .
C C3D 1.17958(14) 0.85034(5) 0.91688(11) 0.0149(3) Uani d . 1 . .
H H3D 1.1341 0.8262 0.8753 0.018 Uiso d R 1 . .
C C4D 1.13631(14) 0.89222(5) 0.85715(11) 0.0139(3) Uani d . 1 . .
C C5D 0.98379(14) 0.89923(5) 0.83297(10) 0.0130(3) Uani d . 1 . .
H H5D 0.9405 0.8749 0.7912 0.016 Uiso d R 1 . .
C C6D 0.92850(16) 0.93953(6) 0.77120(13) 0.0204(3) Uani d . 1 . .
H H6D1 0.9652 0.9650 0.8094 0.024 Uiso d R 1 . .
H H6D2 0.9557 0.9395 0.7150 0.024 Uiso d R 1 . .
C C7D 0.77707(17) 0.94095(6) 0.73724(13) 0.0217(3) Uani d . 1 . .
H H7D1 0.7404 0.9172 0.6931 0.026 Uiso d R 1 . .
H H7D2 0.7455 0.9675 0.7018 0.026 Uiso d R 1 . .
C C8D 0.72720(16) 0.93820(5) 0.82220(13) 0.0195(3) Uani d . 1 . .
H H8D 0.7662 0.9625 0.8653 0.023 Uiso d R 1 . .
C C9D 0.77905(15) 0.89656(5) 0.88201(11) 0.0144(3) Uani d . 1 . .
C C10D 0.93597(14) 0.89666(5) 0.92164(11) 0.0137(3) Uani d . 1 . .
C C11D 0.71819(15) 0.89022(6) 0.96141(12) 0.0181(3) Uani d . 1 . .
H H11G 0.7825 0.8772 1.0191 0.022 Uiso d R 1 . .
H H11H 0.6899 0.9176 0.9793 0.022 Uiso d R 1 . .
C C12D 0.59885(15) 0.86016(6) 0.91604(12) 0.0184(3) Uani d . 1 . .
H H12G 0.5870 0.8413 0.9649 0.022 Uiso d R 1 . .
H H12H 0.5179 0.8766 0.8857 0.022 Uiso d R 1 . .
C C13D 0.63412(15) 0.83426(5) 0.84005(11) 0.0141(3) Uani d . 1 . .
C C14D 0.52079(15) 0.82714(5) 0.74216(11) 0.0158(3) Uani d . 1 . .
H H14G 0.4731 0.8540 0.7223 0.019 Uiso d R 1 . .
H H14H 0.5593 0.8198 0.6938 0.019 Uiso d R 1 . .
C C15D 0.42142(14) 0.79236(5) 0.74190(11) 0.0152(3) Uani d . 1 . .
C C16D 0.69695(15) 0.79137(5) 0.88351(11) 0.0162(3) Uani d . 1 . .
H H16G 0.7663 0.7967 0.9461 0.019 Uiso d R 1 . .
H H16H 0.6297 0.7735 0.8946 0.019 Uiso d R 1 . .
C C17D 0.57610(17) 0.94410(6) 0.78520(15) 0.0261(4) Uani d . 1 . .
H H17J 0.5533 0.9713 0.7526 0.031 Uiso d R 1 . .
H H17K 0.5459 0.9433 0.8392 0.031 Uiso d R 1 . .
H H17L 0.5343 0.9214 0.7406 0.031 Uiso d R 1 . .
C C18D 1.16578(15) 0.88714(5) 0.76254(11) 0.0173(3) Uani d . 1 . .
H H18G 1.1324 0.9123 0.7222 0.021 Uiso d R 1 . .
H H18H 1.2614 0.8863 0.7790 0.021 Uiso d R 1 . .
C C19D 1.22303(16) 0.93066(6) 0.90932(12) 0.0196(3) Uani d . 1 . .
H H19J 1.2231 0.9327 0.9744 0.023 Uiso d R 1 . .
H H19K 1.1876 0.9567 0.8746 0.023 Uiso d R 1 . .
H H19L 1.3124 0.9265 0.9115 0.023 Uiso d R 1 . .
C C20D 0.98343(16) 0.93449(6) 0.99387(12) 0.0209(3) Uani d . 1 . .
H H20J 0.9300 0.9359 1.0339 0.025 Uiso d R 1 . .
H H20K 0.9748 0.9610 0.9584 0.025 Uiso d R 1 . .
H H20L 1.0749 0.9302 1.0342 0.025 Uiso d R 1 . .
O O1E 0.44041(15) 0.70458(5) 0.92456(10) 0.0358(3) Uani d . 1 . .
N N1E 0.49490(16) 0.73948(5) 1.06861(11) 0.0269(3) Uani d . 1 . .
C C1E 0.41253(18) 0.72797(6) 0.98094(13) 0.0265(4) Uani d . 1 . .
H H1E 0.3262 0.7387 0.9608 0.032 Uiso calc R 1 . .
C C2E 0.6320(2) 0.72571(11) 1.10321(17) 0.0517(7) Uani d . 1 . .
H H2E1 0.6353 0.6948 1.1020 0.062 Uiso d R 1 . .
H H2E2 0.6761 0.7357 1.1686 0.062 Uiso d R 1 . .
H H2E3 0.6756 0.7373 1.0620 0.062 Uiso d R 1 . .
C C3E 0.4528(3) 0.76764(8) 1.13074(15) 0.0428(5) Uani d . 1 . .
H H3E1 0.3592 0.7733 1.1006 0.051 Uiso d R 1 . .
H H3E2 0.5012 0.7942 1.1403 0.051 Uiso d R 1 . .
H H3E3 0.4698 0.7539 1.1925 0.051 Uiso d R 1 . .
O O1F 1.08805(15) 0.73647(5) 0.95475(10) 0.0375(3) Uani d . 1 . .
N N1F 1.06742(16) 0.71574(5) 1.09615(11) 0.0280(3) Uani d . 1 . .
C C1F 1.0300(2) 0.73634(7) 1.01239(15) 0.0330(4) Uani d . 1 . .
H H1F 0.9519 0.7523 0.9956 0.040 Uiso calc R 1 . .
C C2F 0.9897(2) 0.71791(9) 1.15938(16) 0.0414(5) Uani d . 1 . .
H H2F1 0.9155 0.7369 1.1314 0.050 Uiso d R 1 . .
H H2F2 1.0447 0.7285 1.2222 0.050 Uiso d R 1 . .
H H2F3 0.9578 0.6897 1.1663 0.050 Uiso d R 1 . .
C C3F 1.1843(3) 0.68860(8) 1.12828(16) 0.0425(5) Uani d . 1 . .
H H3F1 1.1578 0.6590 1.1261 0.051 Uiso d R 1 . .
H H3F2 1.2387 0.6961 1.1938 0.051 Uiso d R 1 . .
H H3F3 1.2341 0.6927 1.0863 0.051 Uiso d R 1 . .
O O1W -0.08655(17) 0.73237(7) 0.36065(13) 0.0546(5) Uani d . 1 . .
H H1W1 -0.1462 0.7130 0.3457 0.065 Uiso d R 1 . .
H H1W2 -0.0143 0.7187 0.3714 0.065 Uiso d R 1 . .
O O2W -0.10336(12) 0.68089(4) 0.54947(9) 0.0261(3) Uani d . 1 . .
H H2W1 -0.1595 0.6660 0.5052 0.031 Uiso d R 1 . .
H H2W2 -0.1338 0.6814 0.5954 0.031 Uiso d R 1 . .
O O3W 0.13813(14) 0.76660(5) 0.53687(10) 0.0320(3) Uani d . 1 . .
H H3W1 0.1593 0.7669 0.4865 0.038 Uiso d R 1 . .
H H3W2 0.1806 0.7876 0.5709 0.038 Uiso d R 1 . .
O O4W 0.19933(12) 0.72242(4) 0.75952(9) 0.0248(3) Uani d . 1 . .
H H4W1 0.2305 0.7475 0.7584 0.030 Uiso d R 1 . .
H H4W2 0.2567 0.7103 0.8084 0.030 Uiso d R 1 . .
O O5W 0.34655(14) 0.64496(5) 0.72072(11) 0.0401(4) Uani d . 1 . .
H H5W1 0.4233 0.6391 0.7617 0.048 Uiso d R 1 . .
H H5W2 0.2946 0.6280 0.7354 0.048 Uiso d R 1 . .
O O6W 0.91141(12) 0.78422(4) 0.71228(9) 0.0274(3) Uani d . 1 . .
H H6W1 0.8353 0.7866 0.6676 0.033 Uiso d R 1 . .
H H6W2 0.9538 0.8064 0.7057 0.033 Uiso d R 1 . .
O O7W 1.15627(19) 0.55177(5) 0.14655(11) 0.0439(4) Uani d . 1 . .
H H7W1 1.1582 0.5705 0.1891 0.053 Uiso d R 1 . .
H H7W2 1.1494 0.5664 0.0961 0.053 Uiso d R 1 . .
O O8W -0.50041(18) 0.89331(6) 0.12057(12) 0.0512(4) Uani d . 1 . .
H H8W1 -0.5442 0.8768 0.0740 0.061 Uiso d R 1 . .
H H8W2 -0.4552 0.8763 0.1654 0.061 Uiso d R 1 . .

loop_
_atom_site_aniso_label
_atom_site_aniso_U_11
_atom_site_aniso_U_22
_atom_site_aniso_U_33
_atom_site_aniso_U_12
_atom_site_aniso_U_13
_atom_site_aniso_U_23
Na1 0.0432(4) 0.0265(4) 0.0355(4) 0.0062(3) 0.0208(3) 0.0032(3)
Na2 0.0179(3) 0.0179(3) 0.0184(3) -0.0027(2) 0.0081(2) -0.0037(2)
Na3 0.0155(3) 0.0171(3) 0.0200(3) 0.0019(2) 0.0063(2) -0.0012(2)
Na4 0.0221(3) 0.0230(4) 0.0271(3) -0.0026(3) 0.0085(3) 0.0032(3)
O1A 0.0216(6) 0.0324(7) 0.0225(6) -0.0102(5) 0.0134(5) -0.0088(5)
O2A 0.0212(6) 0.0260(7) 0.0286(6) -0.0065(5) 0.0120(5) -0.0134(5)
O3A 0.0122(5) 0.0123(5) 0.0180(5) 0.0009(4) 0.0032(4) -0.0045(4)
O4A 0.0241(6) 0.0153(6) 0.0408(7) 0.0004(5) 0.0165(5) -0.0027(5)
O5A 0.0202(5) 0.0204(6) 0.0197(5) -0.0007(4) 0.0103(4) -0.0047(4)
O6A 0.0163(5) 0.0153(6) 0.0193(5) 0.0005(4) 0.0051(4) -0.0017(4)
C1A 0.0176(7) 0.0211(8) 0.0141(7) -0.0008(6) 0.0050(6) -0.0014(6)
C2A 0.0211(8) 0.0252(9) 0.0138(7) -0.0026(6) 0.0066(6) -0.0019(6)
C3A 0.0161(7) 0.0207(8) 0.0184(7) -0.0037(6) 0.0093(6) -0.0043(6)
C4A 0.0143(7) 0.0184(8) 0.0170(7) -0.0009(6) 0.0057(6) -0.0037(6)
C5A 0.0125(6) 0.0124(7) 0.0148(7) 0.0001(5) 0.0043(5) -0.0031(5)
C6A 0.0162(7) 0.0208(8) 0.0175(7) 0.0009(6) 0.0042(6) 0.0022(6)
C7A 0.0231(8) 0.0201(8) 0.0168(7) 0.0006(6) 0.0079(6) 0.0029(6)
C8A 0.0192(7) 0.0142(8) 0.0213(7) -0.0002(6) 0.0107(6) -0.0010(6)
C9A 0.0147(7) 0.0110(7) 0.0164(7) -0.0015(5) 0.0062(6) -0.0033(5)
C10A 0.0135(6) 0.0145(8) 0.0137(7) -0.0013(5) 0.0047(5) -0.0034(5)
C11A 0.0140(7) 0.0173(8) 0.0207(7) -0.0031(6) 0.0053(6) -0.0059(6)
C12A 0.0134(7) 0.0200(8) 0.0218(7) 0.0004(6) 0.0053(6) -0.0043(6)
C13A 0.0113(6) 0.0166(8) 0.0181(7) 0.0017(6) 0.0047(5) -0.0019(6)
C14A 0.0169(7) 0.0181(8) 0.0175(7) 0.0031(6) 0.0044(6) -0.0040(6)
C15A 0.0162(7) 0.0100(7) 0.0199(7) -0.0016(5) 0.0087(6) 0.0014(6)
C16A 0.0176(7) 0.0196(8) 0.0209(8) 0.0040(6) 0.0066(6) 0.0010(6)
C17A 0.0254(8) 0.0198(9) 0.0273(8) -0.0002(6) 0.0157(7) 0.0030(7)
C18A 0.0158(7) 0.0236(9) 0.0195(7) -0.0038(6) 0.0059(6) -0.0041(6)
C19A 0.0181(8) 0.0240(9) 0.0280(8) 0.0022(6) 0.0099(7) -0.0024(7)
C20A 0.0176(7) 0.0176(8) 0.0232(8) -0.0017(6) 0.0084(6) -0.0074(6)
O1B 0.0161(6) 0.0401(8) 0.0234(6) -0.0063(5) 0.0022(5) 0.0069(5)
O2B 0.0221(6) 0.0311(7) 0.0198(6) -0.0061(5) 0.0038(5) 0.0052(5)
O3B 0.0196(5) 0.0117(5) 0.0148(5) 0.0036(4) 0.0082(4) 0.0023(4)
O4B 0.0219(6) 0.0144(6) 0.0291(6) 0.0032(4) 0.0100(5) 0.0008(5)
O5B 0.0203(6) 0.0184(6) 0.0230(6) 0.0025(4) 0.0041(5) 0.0043(5)
O6B 0.0293(6) 0.0187(6) 0.0240(6) 0.0057(5) 0.0145(5) 0.0026(5)
C1B 0.0194(7) 0.0243(9) 0.0145(7) -0.0006(6) 0.0058(6) -0.0006(6)
C2B 0.0205(8) 0.0259(9) 0.0151(7) -0.0033(6) 0.0026(6) -0.0003(6)
C3B 0.0137(7) 0.0234(9) 0.0190(7) -0.0022(6) 0.0025(6) 0.0052(6)
C4B 0.0152(7) 0.0213(9) 0.0194(7) 0.0012(6) 0.0058(6) 0.0022(6)
C5B 0.0141(7) 0.0150(8) 0.0149(7) 0.0007(5) 0.0042(5) 0.0014(6)
C6B 0.0200(8) 0.0182(8) 0.0184(7) 0.0023(6) 0.0074(6) -0.0013(6)
C7B 0.0197(8) 0.0149(8) 0.0181(7) -0.0009(6) 0.0033(6) -0.0037(6)
C8B 0.0177(7) 0.0124(8) 0.0224(8) 0.0003(6) 0.0055(6) 0.0010(6)
C9B 0.0178(7) 0.0106(7) 0.0161(7) 0.0014(5) 0.0060(6) 0.0037(5)
C10B 0.0171(7) 0.0156(8) 0.0147(7) 0.0014(6) 0.0058(6) 0.0034(6)
C11B 0.0180(7) 0.0198(8) 0.0195(7) 0.0014(6) 0.0086(6) 0.0060(6)
C12B 0.0198(7) 0.0196(8) 0.0180(7) 0.0032(6) 0.0095(6) 0.0045(6)
C13B 0.0180(7) 0.0159(8) 0.0146(7) 0.0043(6) 0.0072(6) 0.0014(6)
C14B 0.0208(7) 0.0148(8) 0.0150(7) 0.0024(6) 0.0058(6) 0.0011(6)
C15B 0.0202(7) 0.0087(7) 0.0201(7) -0.0002(6) 0.0064(6) 0.0011(6)
C16B 0.0233(8) 0.0175(8) 0.0183(7) 0.0038(6) 0.0074(6) -0.0008(6)
C17B 0.0187(8) 0.0184(9) 0.0314(9) -0.0021(6) 0.0070(7) -0.0018(7)
C18B 0.0178(8) 0.0327(10) 0.0209(8) -0.0018(7) 0.0082(6) 0.0013(7)
C19B 0.0197(8) 0.0285(10) 0.0321(9) 0.0067(7) 0.0079(7) 0.0048(7)
C20B 0.0223(8) 0.0228(9) 0.0227(8) 0.0040(7) 0.0079(6) 0.0093(7)
O1C 0.0141(5) 0.0246(6) 0.0193(5) 0.0040(4) 0.0075(4) 0.0012(4)
O2C 0.0155(5) 0.0235(6) 0.0175(5) 0.0022(4) 0.0050(4) 0.0037(4)
O3C 0.0111(5) 0.0129(5) 0.0160(5) -0.0012(4) 0.0047(4) 0.0019(4)
O4C 0.0211(6) 0.0192(6) 0.0294(6) 0.0057(5) 0.0122(5) 0.0024(5)
O5C 0.0170(5) 0.0185(6) 0.0206(5) 0.0018(4) 0.0084(4) 0.0042(4)
O6C 0.0138(5) 0.0223(6) 0.0284(6) 0.0038(4) 0.0079(4) 0.0068(5)
C1C 0.0119(6) 0.0184(8) 0.0143(6) 0.0005(5) 0.0031(5) -0.0014(6)
C2C 0.0165(7) 0.0212(8) 0.0137(7) 0.0017(6) 0.0053(6) -0.0013(6)
C3C 0.0113(7) 0.0163(8) 0.0145(7) 0.0007(5) 0.0055(5) 0.0008(5)
C4C 0.0126(6) 0.0127(7) 0.0174(7) -0.0020(5) 0.0052(5) 0.0018(6)
C5C 0.0146(7) 0.0114(7) 0.0145(7) -0.0006(5) 0.0053(5) -0.0003(5)
C6C 0.0182(7) 0.0153(8) 0.0271(8) -0.0037(6) 0.0092(6) -0.0060(6)
C7C 0.0233(8) 0.0189(8) 0.0254(8) -0.0015(6) 0.0113(7) -0.0093(6)
C8C 0.0195(7) 0.0119(8) 0.0258(8) 0.0030(6) 0.0112(6) 0.0008(6)
C9C 0.0157(7) 0.0117(7) 0.0147(7) 0.0017(5) 0.0060(6) 0.0031(5)
C10C 0.0133(7) 0.0146(7) 0.0148(7) 0.0017(5) 0.0055(5) 0.0025(6)
C11C 0.0120(7) 0.0217(8) 0.0183(7) 0.0032(6) 0.0042(6) 0.0042(6)
C12C 0.0125(7) 0.0219(9) 0.0196(7) 0.0011(6) 0.0050(6) 0.0009(6)
C13C 0.0119(7) 0.0147(7) 0.0166(7) -0.0017(5) 0.0061(5) -0.0005(6)
C14C 0.0170(7) 0.0165(8) 0.0175(7) -0.0025(6) 0.0088(6) -0.0020(6)
C15C 0.0155(7) 0.0171(8) 0.0174(7) 0.0024(6) 0.0095(6) 0.0000(6)
C16C 0.0162(7) 0.0179(8) 0.0207(7) -0.0029(6) 0.0086(6) -0.0041(6)
C17C 0.0240(8) 0.0169(8) 0.0374(9) 0.0044(6) 0.0177(7) -0.0035(7)
C18C 0.0142(7) 0.0175(8) 0.0177(7) -0.0033(6) 0.0049(6) -0.0009(6)
C19C 0.0209(8) 0.0194(8) 0.0265(8) -0.0017(6) 0.0123(6) 0.0060(7)
C20C 0.0188(7) 0.0213(9) 0.0220(8) 0.0040(6) 0.0079(6) 0.0082(6)
O1D 0.0121(5) 0.0282(7) 0.0202(5) 0.0022(4) 0.0060(4) -0.0016(5)
O2D 0.0174(5) 0.0199(6) 0.0164(5) 0.0004(4) 0.0060(4) -0.0039(4)
O3D 0.0122(5) 0.0119(5) 0.0151(5) -0.0034(4) 0.0059(4) -0.0023(4)
O4D 0.0202(5) 0.0139(6) 0.0277(6) -0.0007(4) 0.0112(5) -0.0006(4)
O5D 0.0187(5) 0.0171(6) 0.0266(6) -0.0025(4) 0.0108(5) -0.0082(5)
O6D 0.0176(5) 0.0190(6) 0.0356(7) -0.0010(4) 0.0146(5) -0.0066(5)
C1D 0.0138(7) 0.0197(8) 0.0156(7) -0.0004(6) 0.0067(5) 0.0018(6)
C2D 0.0146(7) 0.0209(8) 0.0137(7) 0.0000(6) 0.0035(5) 0.0012(6)
C3D 0.0113(6) 0.0165(8) 0.0164(7) 0.0000(5) 0.0044(5) -0.0003(6)
C4D 0.0131(7) 0.0135(8) 0.0154(7) -0.0029(5) 0.0055(5) -0.0011(5)
C5D 0.0137(7) 0.0120(7) 0.0137(6) -0.0013(5) 0.0054(5) -0.0011(5)
C6D 0.0201(8) 0.0170(8) 0.0246(8) 0.0003(6) 0.0086(6) 0.0059(6)
C7D 0.0214(8) 0.0166(8) 0.0265(8) 0.0030(6) 0.0078(7) 0.0080(6)
C8D 0.0176(7) 0.0122(8) 0.0284(8) 0.0018(6) 0.0079(6) -0.0013(6)
C9D 0.0143(7) 0.0119(7) 0.0172(7) -0.0016(5) 0.0060(5) -0.0040(6)
C10D 0.0133(7) 0.0138(7) 0.0148(7) -0.0016(5) 0.0059(5) -0.0039(6)
C11D 0.0150(7) 0.0218(8) 0.0202(7) -0.0021(6) 0.0095(6) -0.0058(6)
C12D 0.0142(7) 0.0231(9) 0.0202(7) -0.0011(6) 0.0090(6) -0.0033(6)
C13D 0.0127(7) 0.0145(8) 0.0163(7) -0.0019(5) 0.0066(5) -0.0008(5)
C14D 0.0150(7) 0.0153(8) 0.0162(7) -0.0007(6) 0.0044(6) -0.0002(6)
C15D 0.0115(6) 0.0165(8) 0.0157(7) 0.0006(5) 0.0025(5) -0.0014(6)
C16D 0.0152(7) 0.0173(8) 0.0166(7) -0.0012(6) 0.0061(6) 0.0022(6)
C17D 0.0188(8) 0.0160(9) 0.0427(10) 0.0051(6) 0.0100(7) 0.0056(7)
C18D 0.0174(7) 0.0189(8) 0.0172(7) -0.0026(6) 0.0083(6) -0.0006(6)
C19D 0.0174(7) 0.0185(8) 0.0228(8) -0.0074(6) 0.0072(6) -0.0056(6)
C20D 0.0168(7) 0.0234(9) 0.0230(8) -0.0045(6) 0.0076(6) -0.0111(7)
O1E 0.0407(8) 0.0422(9) 0.0264(6) 0.0101(6) 0.0142(6) -0.0045(6)
N1E 0.0281(8) 0.0276(8) 0.0239(7) 0.0012(6) 0.0081(6) -0.0020(6)
C1E 0.0261(8) 0.0292(10) 0.0242(8) 0.0043(7) 0.0091(7) -0.0023(7)
C2E 0.0278(11) 0.089(2) 0.0347(11) 0.0074(12) 0.0071(9) 0.0059(12)
C3E 0.0579(14) 0.0365(12) 0.0260(10) 0.0148(10) 0.0052(9) -0.0082(9)
O1F 0.0359(8) 0.0482(9) 0.0266(7) -0.0010(6) 0.0088(6) 0.0020(6)
N1F 0.0278(8) 0.0275(9) 0.0252(7) 0.0004(6) 0.0053(6) 0.0018(6)
C1F 0.0268(9) 0.0359(11) 0.0331(10) 0.0022(8) 0.0069(8) 0.0053(8)
C2F 0.0374(11) 0.0540(15) 0.0349(11) -0.0026(10) 0.0155(9) 0.0019(10)
C3F 0.0520(13) 0.0417(13) 0.0321(10) 0.0191(10) 0.0127(10) 0.0090(9)
O1W 0.0367(8) 0.0813(14) 0.0515(10) -0.0099(8) 0.0227(8) -0.0231(9)
O2W 0.0232(6) 0.0317(7) 0.0245(6) -0.0011(5) 0.0101(5) -0.0051(5)
O3W 0.0302(7) 0.0327(8) 0.0349(7) 0.0029(5) 0.0139(6) 0.0048(6)
O4W 0.0226(6) 0.0248(7) 0.0270(6) -0.0040(5) 0.0090(5) 0.0009(5)
O5W 0.0286(7) 0.0390(9) 0.0404(8) -0.0123(6) -0.0029(6) 0.0187(7)
O6W 0.0222(6) 0.0266(7) 0.0301(6) -0.0045(5) 0.0054(5) 0.0081(5)
O7W 0.0746(12) 0.0325(8) 0.0365(8) 0.0038(7) 0.0346(8) -0.0002(6)
O8W 0.0562(10) 0.0363(9) 0.0411(9) -0.0012(8) -0.0071(8) -0.0028(7)

loop_
_atom_type_symbol
_atom_type_description
_atom_type_scat_dispersion_real
_atom_type_scat_dispersion_imag
_atom_type_scat_source
C C 0.0181 0.0091 'International Tables Vol C Tables 4.2.6.8 and 6.1.1.4'
H H 0.0000 0.0000 'International Tables Vol C Tables 4.2.6.8 and 6.1.1.4'
N N 0.0311 0.0180 'International Tables Vol C Tables 4.2.6.8 and 6.1.1.4'
Na Na 0.1353 0.1239 'International Tables Vol C Tables 4.2.6.8 and 6.1.1.4'
O O 0.0492 0.0322 'International Tables Vol C Tables 4.2.6.8 and 6.1.1.4'

loop_
_geom_angle_atom_site_label_1
_geom_angle_atom_site_label_2
_geom_angle_atom_site_label_3
_geom_angle_site_symmetry_1
_geom_angle_site_symmetry_3
_geom_angle
_geom_angle_publ_flag
O2B Na1 O1W . . 116.29(7) ?
O2B Na1 O2W . . 157.25(5) ?
O1W Na1 O2W . . 85.61(7) ?
O2B Na1 O3W . . 82.25(5) ?
O1W Na1 O3W . . 75.54(6) ?
O2W Na1 O3W . . 98.53(5) ?
O2B Na1 O5B . 1_455 82.13(5) ?
O1W Na1 O5B . 1_455 131.15(6) ?
O2W Na1 O5B . 1_455 87.80(5) ?
O3W Na1 O5B . 1_455 153.17(6) ?
O2B Na1 O6B . 1_455 83.48(5) ?
O1W Na1 O6B . 1_455 88.81(6) ?
O2W Na1 O6B . 1_455 104.17(5) ?
O3W Na1 O6B . 1_455 151.30(5) ?
O5B Na1 O6B 1_455 1_455 46.47(4) ?
O2B Na1 Na4 . 1_455 96.53(4) ?
O1W Na1 Na4 . 1_455 139.39(6) ?
O2W Na1 Na4 . 1_455 60.95(3) ?
O3W Na1 Na4 . 1_455 86.69(4) ?
O5B Na1 Na4 1_455 1_455 73.60(3) ?
O6B Na1 Na4 1_455 1_455 119.66(3) ?
O2B Na1 Na2 . . 110.02(4) ?
O1W Na1 Na2 . . 79.94(5) ?
O2W Na1 Na2 . . 65.73(4) ?
O3W Na1 Na2 . . 33.38(4) ?
O5B Na1 Na2 1_455 . 138.80(4) ?
O6B Na1 Na2 1_455 . 165.25(4) ?
Na4 Na1 Na2 1_455 . 66.112(18) ?
O2B Na1 H1W1 . . 129.3 ?
O1W Na1 H1W1 . . 18.5 ?
O2W Na1 H1W1 . . 73.4 ?
O3W Na1 H1W1 . . 91.3 ?
O5B Na1 H1W1 1_455 . 115.4 ?
O6B Na1 H1W1 1_455 . 78.8 ?
Na4 Na1 H1W1 1_455 . 133.4 ?
Na2 Na1 H1W1 . . 87.8 ?
O5A Na2 O5W . . 94.70(6) ?
O5A Na2 O2A . 1_455 93.46(5) ?
O5W Na2 O2A . 1_455 83.27(6) ?
O5A Na2 O5D . . 79.69(4) ?
O5W Na2 O5D . . 100.23(5) ?
O2A Na2 O5D 1_455 . 172.50(5) ?
O5A Na2 O3W . . 104.75(5) ?
O5W Na2 O3W . . 160.54(6) ?
O2A Na2 O3W 1_455 . 94.69(5) ?
O5D Na2 O3W . . 84.20(5) ?
O5A Na2 O4W . . 153.17(5) ?
O5W Na2 O4W . . 77.64(6) ?
O2A Na2 O4W 1_455 . 110.82(5) ?
O5D Na2 O4W . . 76.52(4) ?
O3W Na2 O4W . . 85.10(5) ?
O5A Na2 Na3 . . 43.39(3) ?
O5W Na2 Na3 . . 82.63(4) ?
O2A Na2 Na3 1_455 . 132.68(4) ?
O5D Na2 Na3 . . 42.26(3) ?
O3W Na2 Na3 . . 112.03(4) ?
O4W Na2 Na3 . . 109.79(4) ?
O5A Na2 Na1 . . 130.03(4) ?
O5W Na2 Na1 . . 128.47(4) ?
O2A Na2 Na1 1_455 . 71.50(4) ?
O5D Na2 Na1 . . 110.57(4) ?
O3W Na2 Na1 . . 34.64(4) ?
O4W Na2 Na1 . . 71.04(3) ?
Na3 Na2 Na1 . . 146.23(2) ?
O5A Na2 H4W1 . . 140.2 ?
O5W Na2 H4W1 . . 90.9 ?
O2A Na2 H4W1 1_455 . 126.3 ?
O5D Na2 H4W1 . . 60.6 ?
O3W Na2 H4W1 . . 74.7 ?
O4W Na2 H4W1 . . 18.8 ?
Na3 Na2 H4W1 . . 98.9 ?
Na1 Na2 H4W1 . . 71.3 ?
O5D Na3 O5C . . 164.27(5) ?
O5D Na3 O5A . . 78.26(4) ?
O5C Na3 O5A . . 111.68(5) ?
O5D Na3 O4C . . 80.55(4) ?
O5C Na3 O4C . . 85.01(4) ?
O5A Na3 O4C . . 104.64(5) ?
O5D Na3 O4D . . 84.89(4) ?
O5C Na3 O4D . . 86.28(4) ?
O5A Na3 O4D . . 161.79(5) ?
O4C Na3 O4D . . 79.06(4) ?
O5D Na3 O5B . . 109.59(5) ?
O5C Na3 O5B . . 83.96(4) ?
O5A Na3 O5B . . 85.54(4) ?
O4C Na3 O5B . . 167.18(5) ?
O4D Na3 O5B . . 93.72(4) ?
O5D Na3 Na2 . . 43.26(3) ?
O5C Na3 Na2 . . 138.77(4) ?
O5A Na3 Na2 . . 40.80(3) ?
O4C Na3 Na2 . . 77.93(3) ?
O4D Na3 Na2 . . 125.79(3) ?
O5B Na3 Na2 . . 114.79(3) ?
O5D Na3 Na4 . . 140.32(4) ?
O5C Na3 Na4 . . 33.14(3) ?
O5A Na3 Na4 . . 141.00(4) ?
O4C Na3 Na4 . . 90.79(3) ?
O4D Na3 Na4 . . 55.42(3) ?
O5B Na3 Na4 . . 76.40(3) ?
Na2 Na3 Na4 . . 167.64(2) ?
O1F Na4 O4W . 1_655 101.38(6) ?
O1F Na4 O6W . . 107.39(6) ?
O4W Na4 O6W 1_655 . 98.72(5) ?
O1F Na4 O5C . . 126.57(6) ?
O4W Na4 O5C 1_655 . 126.42(5) ?
O6W Na4 O5C . . 89.20(5) ?
O1F Na4 O6C . . 96.06(6) ?
O4W Na4 O6C 1_655 . 103.66(5) ?
O6W Na4 O6C . . 143.52(5) ?
O5C Na4 O6C . . 54.33(4) ?
O1F Na4 C15C . . 109.49(6) ?
O4W Na4 C15C 1_655 . 121.81(5) ?
O6W Na4 C15C . . 116.27(5) ?
O5C Na4 C15C . . 27.55(4) ?
O6C Na4 C15C . . 27.47(4) ?
O1F Na4 Na3 . . 111.73(5) ?
O4W Na4 Na3 1_655 . 145.87(4) ?
O6W Na4 Na3 . . 64.23(4) ?
O5C Na4 Na3 . . 32.81(3) ?
O6C Na4 Na3 . . 81.42(3) ?
C15C Na4 Na3 . . 54.48(4) ?
O1F Na4 Na1 . 1_655 152.55(5) ?
O4W Na4 Na1 1_655 1_655 75.09(4) ?
O6W Na4 Na1 . 1_655 48.03(4) ?
O5C Na4 Na1 . 1_655 71.82(3) ?
O6C Na4 Na1 . 1_655 111.30(4) ?
C15C Na4 Na1 . 1_655 94.72(4) ?
C3A O1A H1A . . 109.5 ?
C18A O2A Na2 . 1_655 121.82(10) ?
C18A O2A H2OA . . 108.3 ?
Na2 O2A H2OA 1_655 . 107.0 ?
C13A O3A C9A . . 113.10(11) ?
C16A O4A H4A . . 109.5 ?
C15A O5A Na2 . . 133.08(10) ?
C15A O5A Na3 . . 130.01(10) ?
Na2 O5A Na3 . . 95.81(4) ?
C2A C1A C10A . . 112.65(13) ?
C2A C1A H1A1 . . 109.0 ?
C10A C1A H1A1 . . 109.1 ?
C2A C1A H1A2 . . 109.0 ?
C10A C1A H1A2 . . 109.1 ?
H1A1 C1A H1A2 . . 107.8 ?
C3A C2A C1A . . 110.37(13) ?
C3A C2A H2A1 . . 109.5 ?
C1A C2A H2A1 . . 109.6 ?
C3A C2A H2A2 . . 109.6 ?
C1A C2A H2A2 . . 109.6 ?
H2A1 C2A H2A2 . . 108.1 ?
O1A C3A C2A . . 107.55(12) ?
O1A C3A C4A . . 112.45(13) ?
C2A C3A C4A . . 112.87(13) ?
O1A C3A H3A . . 107.9 ?
C2A C3A H3A . . 107.9 ?
C4A C3A H3A . . 107.9 ?
C19A C4A C3A . . 111.45(13) ?
C19A C4A C18A . . 106.46(13) ?
C3A C4A C18A . . 107.13(13) ?
C19A C4A C5A . . 113.20(13) ?
C3A C4A C5A . . 110.16(12) ?
C18A C4A C5A . . 108.14(12) ?
C6A C5A C4A . . 113.29(12) ?
C6A C5A C10A . . 111.08(12) ?
C4A C5A C10A . . 117.47(12) ?
C6A C5A H5A . . 104.5 ?
C4A C5A H5A . . 104.5 ?
C10A C5A H5A . . 104.5 ?
C5A C6A C7A . . 110.49(13) ?
C5A C6A H6A1 . . 110.2 ?
C7A C6A H6A1 . . 110.2 ?
C5A C6A H6A2 . . 111.1 ?
C7A C6A H6A2 . . 111.1 ?
H6A1 C6A H6A2 . . 103.6 ?
C6A C7A C8A . . 112.40(13) ?
C6A C7A H7A1 . . 109.1 ?
C8A C7A H7A1 . . 109.1 ?
C6A C7A H7A2 . . 109.1 ?
C8A C7A H7A2 . . 109.1 ?
H7A1 C7A H7A2 . . 107.9 ?
C7A C8A C17A . . 109.48(13) ?
C7A C8A C9A . . 110.53(13) ?
C17A C8A C9A . . 116.18(13) ?
C7A C8A H8A . . 106.7 ?
C17A C8A H8A . . 106.7 ?
C9A C8A H8A . . 106.7 ?
O3A C9A C11A . . 104.20(12) ?
O3A C9A C8A . . 109.39(12) ?
C11A C9A C8A . . 111.52(12) ?
O3A C9A C10A . . 107.31(11) ?
C11A C9A C10A . . 114.57(12) ?
C8A C9A C10A . . 109.54(12) ?
C1A C10A C20A . . 108.06(12) ?
C1A C10A C5A . . 108.33(12) ?
C20A C10A C5A . . 114.56(13) ?
C1A C10A C9A . . 110.55(12) ?
C20A C10A C9A . . 109.13(12) ?
C5A C10A C9A . . 106.20(11) ?
C12A C11A C9A . . 105.19(12) ?
C12A C11A H11A . . 110.7 ?
C9A C11A H11A . . 110.7 ?
C12A C11A H11B . . 110.7 ?
C9A C11A H11B . . 110.7 ?
H11A C11A H11B . . 108.8 ?
C13A C12A C11A . . 103.93(12) ?
C13A C12A H12A . . 110.9 ?
C11A C12A H12A . . 111.1 ?
C13A C12A H12B . . 110.9 ?
C11A C12A H12B . . 110.9 ?
H12A C12A H12B . . 109.0 ?
O3A C13A C14A . . 104.02(12) ?
O3A C13A C16A . . 109.50(12) ?
C14A C13A C16A . . 111.72(14) ?
O3A C13A C12A . . 105.54(12) ?
C14A C13A C12A . . 116.73(13) ?
C16A C13A C12A . . 108.88(13) ?
C15A C14A C13A . . 119.75(13) ?
C15A C14A H14A . . 107.4 ?
C13A C14A H14A . . 107.4 ?
C15A C14A H14B . . 107.4 ?
C13A C14A H14B . . 107.3 ?
H14A C14A H14B . . 106.9 ?
O5A C15A O6A . . 124.99(14) ?
O5A C15A C14A . . 115.33(13) ?
O6A C15A C14A . . 119.68(13) ?
O4A C16A C13A . . 112.94(13) ?
O4A C16A H16A . . 109.1 ?
C13A C16A H16A . . 109.1 ?
O4A C16A H16B . . 108.9 ?
C13A C16A H16B . . 108.9 ?
H16A C16A H16B . . 107.8 ?
C8A C17A H17A . . 109.4 ?
C8A C17A H17B . . 109.5 ?
H17A C17A H17B . . 109.5 ?
C8A C17A H17C . . 109.5 ?
H17A C17A H17C . . 109.5 ?
H17B C17A H17C . . 109.4 ?
O2A C18A C4A . . 113.99(13) ?
O2A C18A H18A . . 108.8 ?
C4A C18A H18A . . 108.8 ?
O2A C18A H18B . . 108.7 ?
C4A C18A H18B . . 108.7 ?
H18A C18A H18B . . 107.6 ?
C4A C19A H19A . . 109.5 ?
C4A C19A H19B . . 109.5 ?
H19A C19A H19B . . 109.4 ?
C4A C19A H19C . . 109.5 ?
H19A C19A H19C . . 109.5 ?
H19B C19A H19C . . 109.5 ?
C10A C20A H20A . . 109.5 ?
C10A C20A H20B . . 109.4 ?
H20A C20A H20B . . 109.5 ?
C10A C20A H20C . . 109.5 ?
H20A C20A H20C . . 109.5 ?
H20B C20A H20C . . 109.5 ?
C3B O1B H1B . . 109.5 ?
C18B O2B Na1 . . 133.96(11) ?
C18B O2B H2OB . . 110.1 ?
Na1 O2B H2OB . . 113.8 ?
C9B O3B C13B . . 112.84(11) ?
C16B O4B H4B . . 109.5 ?
C15B O5B Na3 . . 122.63(10) ?
C15B O5B Na1 . 1_655 100.36(10) ?
Na3 O5B Na1 . 1_655 130.33(5) ?
C15B O6B Na1 . 1_655 87.37(10) ?
C2B C1B C10B . . 113.17(14) ?
C2B C1B H1B1 . . 109.0 ?
C10B C1B H1B1 . . 109.0 ?
C2B C1B H1B2 . . 108.9 ?
C10B C1B H1B2 . . 108.9 ?
H1B1 C1B H1B2 . . 107.8 ?
C3B C2B C1B . . 110.59(13) ?
C3B C2B H2B1 . . 109.5 ?
C1B C2B H2B1 . . 109.5 ?
C3B C2B H2B2 . . 109.6 ?
C1B C2B H2B2 . . 109.5 ?
H2B1 C2B H2B2 . . 108.1 ?
O1B C3B C2B . . 107.93(13) ?
O1B C3B C4B . . 111.81(14) ?
C2B C3B C4B . . 112.81(13) ?
O1B C3B H3B . . 108.0 ?
C2B C3B H3B . . 108.0 ?
C4B C3B H3B . . 108.0 ?
C3B C4B C18B . . 108.23(14) ?
C3B C4B C19B . . 111.42(14) ?
C18B C4B C19B . . 104.63(14) ?
C3B C4B C5B . . 108.06(13) ?
C18B C4B C5B . . 109.39(13) ?
C19B C4B C5B . . 114.89(14) ?
C6B C5B C10B . . 111.71(13) ?
C6B C5B C4B . . 113.11(13) ?
C10B C5B C4B . . 115.88(12) ?
C6B C5B H5B . . 104.9 ?
C10B C5B H5B . . 105.0 ?
C4B C5B H5B . . 105.0 ?
C7B C6B C5B . . 110.57(13) ?
C7B C6B H6B1 . . 109.5 ?
C5B C6B H6B1 . . 109.5 ?
C7B C6B H6B2 . . 109.6 ?
C5B C6B H6B2 . . 109.5 ?
H6B1 C6B H6B2 . . 108.1 ?
C8B C7B C6B . . 111.30(13) ?
C8B C7B H7B1 . . 109.4 ?
C6B C7B H7B1 . . 109.4 ?
C8B C7B H7B2 . . 109.4 ?
C6B C7B H7B2 . . 109.4 ?
H7B1 C7B H7B2 . . 108.0 ?
C7B C8B C17B . . 110.18(13) ?
C7B C8B C9B . . 110.06(13) ?
C17B C8B C9B . . 115.58(14) ?
C7B C8B H8B . . 106.9 ?
C17B C8B H8B . . 106.9 ?
C9B C8B H8B . . 106.9 ?
O3B C9B C11B . . 104.96(12) ?
O3B C9B C8B . . 107.96(12) ?
C11B C9B C8B . . 111.98(13) ?
O3B C9B C10B . . 109.16(12) ?
C11B C9B C10B . . 112.97(12) ?
C8B C9B C10B . . 109.57(12) ?
C1B C10B C20B . . 109.29(13) ?
C1B C10B C5B . . 107.11(12) ?
C20B C10B C5B . . 113.99(13) ?
C1B C10B C9B . . 109.93(13) ?
C20B C10B C9B . . 108.26(12) ?
C5B C10B C9B . . 108.23(12) ?
C12B C11B C9B . . 105.23(12) ?
C12B C11B H11C . . 110.7 ?
C9B C11B H11C . . 110.8 ?
C12B C11B H11D . . 110.6 ?
C9B C11B H11D . . 110.6 ?
H11C C11B H11D . . 108.8 ?
C11B C12B C13B . . 104.41(12) ?
C11B C12B H12C . . 110.9 ?
C13B C12B H12C . . 110.8 ?
C11B C12B H12D . . 110.9 ?
C13B C12B H12D . . 110.8 ?
H12C C12B H12D . . 108.9 ?
O3B C13B C16B . . 108.96(12) ?
O3B C13B C14B . . 105.84(11) ?
C16B C13B C14B . . 111.91(13) ?
O3B C13B C12B . . 105.27(12) ?
C16B C13B C12B . . 109.77(13) ?
C14B C13B C12B . . 114.67(13) ?
C15B C14B C13B . . 120.00(13) ?
C15B C14B H14C . . 107.3 ?
C13B C14B H14C . . 107.4 ?
C15B C14B H14D . . 107.3 ?
C13B C14B H14D . . 107.3 ?
H14C C14B H14D . . 106.9 ?
O5B C15B O6B . . 123.34(15) ?
O5B C15B C14B . . 116.37(14) ?
O6B C15B C14B . . 120.28(14) ?
O4B C16B C13B . . 112.62(13) ?
O4B C16B H16C . . 109.0 ?
C13B C16B H16C . . 109.1 ?
O4B C16B H16D . . 109.2 ?
C13B C16B H16D . . 109.1 ?
H16C C16B H16D . . 107.8 ?
C8B C17B H17D . . 109.5 ?
C8B C17B H17E . . 109.5 ?
H17D C17B H17E . . 109.5 ?
C8B C17B H17F . . 109.4 ?
H17D C17B H17F . . 109.5 ?
H17E C17B H17F . . 109.5 ?
O2B C18B C4B . . 113.87(14) ?
O2B C18B H18C . . 108.7 ?
C4B C18B H18C . . 108.8 ?
O2B C18B H18D . . 108.8 ?
C4B C18B H18D . . 108.8 ?
H18C C18B H18D . . 107.7 ?
C4B C19B H19D . . 109.5 ?
C4B C19B H19E . . 109.5 ?
H19D C19B H19E . . 109.5 ?
C4B C19B H19F . . 109.4 ?
H19D C19B H19F . . 109.5 ?
H19E C19B H19F . . 109.5 ?
C10B C20B H20D . . 109.5 ?
C10B C20B H20E . . 109.5 ?
H20D C20B H20E . . 109.5 ?
C10B C20B H20F . . 109.5 ?
H20D C20B H20F . . 109.5 ?
H20E C20B H20F . . 109.5 ?
C3C O1C H1C . . 109.5 ?
C18C O2C H2OC . . 104.0 ?
C13C O3C C9C . . 113.01(11) ?
C16C O4C Na3 . . 127.68(9) ?
C16C O4C H4OC . . 110.0 ?
Na3 O4C H4OC . . 113.5 ?
C15C O5C Na3 . . 125.87(9) ?
C15C O5C Na4 . . 91.75(9) ?
Na3 O5C Na4 . . 114.05(5) ?
C15C O6C Na4 . . 88.37(10) ?
C2C C1C C10C . . 113.15(13) ?
C2C C1C H1C1 . . 108.9 ?
C10C C1C H1C1 . . 108.9 ?
C2C C1C H1C2 . . 109.0 ?
C10C C1C H1C2 . . 109.0 ?
H1C1 C1C H1C2 . . 107.8 ?
C3C C2C C1C . . 109.57(12) ?
C3C C2C H2C1 . . 109.8 ?
C1C C2C H2C1 . . 109.8 ?
C3C C2C H2C2 . . 109.7 ?
C1C C2C H2C2 . . 109.7 ?
H2C1 C2C H2C2 . . 108.2 ?
O1C C3C C2C . . 108.06(12) ?
O1C C3C C4C . . 111.59(12) ?
C2C C3C C4C . . 113.34(12) ?
O1C C3C H3C . . 107.9 ?
C2C C3C H3C . . 107.9 ?
C4C C3C H3C . . 107.9 ?
C19C C4C C18C . . 105.07(12) ?
C19C C4C C3C . . 111.72(13) ?
C18C C4C C3C . . 106.91(12) ?
C19C C4C C5C . . 113.77(13) ?
C18C C4C C5C . . 109.78(12) ?
C3C C4C C5C . . 109.30(12) ?
C6C C5C C4C . . 113.34(12) ?
C6C C5C C10C . . 111.45(13) ?
C4C C5C C10C . . 115.86(12) ?
C6C C5C H5C . . 105.0 ?
C4C C5C H5C . . 105.0 ?
C10C C5C H5C . . 105.0 ?
C7C C6C C5C . . 110.77(13) ?
C7C C6C H6C1 . . 109.6 ?
C5C C6C H6C1 . . 109.5 ?
C7C C6C H6C2 . . 109.4 ?
C5C C6C H6C2 . . 109.4 ?
H6C1 C6C H6C2 . . 108.0 ?
C8C C7C C6C . . 111.83(14) ?
C8C C7C H7C1 . . 109.2 ?
C6C C7C H7C1 . . 109.1 ?
C8C C7C H7C2 . . 109.3 ?
C6C C7C H7C2 . . 109.4 ?
H7C1 C7C H7C2 . . 107.9 ?
C7C C8C C17C . . 109.93(14) ?
C7C C8C C9C . . 110.62(13) ?
C17C C8C C9C . . 115.03(14) ?
C7C C8C H8C . . 106.9 ?
C17C C8C H8C . . 106.9 ?
C9C C8C H8C . . 106.9 ?
O3C C9C C11C . . 104.39(12) ?
O3C C9C C8C . . 109.05(12) ?
C11C C9C C8C . . 111.91(13) ?
O3C C9C C10C . . 108.12(11) ?
C11C C9C C10C . . 113.49(12) ?
C8C C9C C10C . . 109.61(12) ?
C1C C10C C20C . . 108.96(13) ?
C1C C10C C5C . . 107.62(12) ?
C20C C10C C5C . . 113.87(13) ?
C1C C10C C9C . . 110.60(12) ?
C20C C10C C9C . . 107.60(12) ?
C5C C10C C9C . . 108.20(11) ?
C12C C11C C9C . . 105.59(12) ?
C12C C11C H11E . . 110.6 ?
C9C C11C H11E . . 110.6 ?
C12C C11C H11F . . 110.6 ?
C9C C11C H11F . . 110.6 ?
H11E C11C H11F . . 108.8 ?
C11C C12C C13C . . 104.37(12) ?
C11C C12C H12E . . 110.9 ?
C13C C12C H12E . . 110.9 ?
C11C C12C H12F . . 110.9 ?
C13C C12C H12F . . 110.9 ?
H12E C12C H12F . . 108.9 ?
O3C C13C C16C . . 109.49(12) ?
O3C C13C C14C . . 106.17(12) ?
C16C C13C C14C . . 109.72(13) ?
O3C C13C C12C . . 106.04(12) ?
C16C C13C C12C . . 109.70(13) ?
C14C C13C C12C . . 115.50(13) ?
C15C C14C C13C . . 114.48(13) ?
C15C C14C H14E . . 108.6 ?
C13C C14C H14E . . 108.6 ?
C15C C14C H14F . . 108.6 ?
C13C C14C H14F . . 108.6 ?
H14E C14C H14F . . 107.6 ?
O6C C15C O5C . . 122.38(14) ?
O6C C15C C14C . . 119.35(14) ?
O5C C15C C14C . . 118.27(13) ?
O6C C15C Na4 . . 64.17(9) ?
O5C C15C Na4 . . 60.70(8) ?
C14C C15C Na4 . . 163.80(10) ?
O4C C16C C13C . . 110.55(13) ?
O4C C16C H16E . . 109.6 ?
C13C C16C H16E . . 109.5 ?
O4C C16C H16F . . 109.5 ?
C13C C16C H16F . . 109.5 ?
H16E C16C H16F . . 108.1 ?
C8C C17C H17G . . 109.5 ?
C8C C17C H17H . . 109.4 ?
H17G C17C H17H . . 109.5 ?
C8C C17C H17I . . 109.6 ?
H17G C17C H17I . . 109.4 ?
H17H C17C H17I . . 109.5 ?
O2C C18C C4C . . 114.07(12) ?
O2C C18C H18E . . 108.7 ?
C4C C18C H18E . . 108.7 ?
O2C C18C H18F . . 108.8 ?
C4C C18C H18F . . 108.8 ?
H18E C18C H18F . . 107.6 ?
C4C C19C H19G . . 109.5 ?
C4C C19C H19H . . 109.5 ?
H19G C19C H19H . . 109.5 ?
C4C C19C H19I . . 109.5 ?
H19G C19C H19I . . 109.5 ?
H19H C19C H19I . . 109.5 ?
C10C C20C H20G . . 109.5 ?
C10C C20C H20H . . 109.5 ?
H20G C20C H20H . . 109.5 ?
C10C C20C H20I . . 109.4 ?
H20G C20C H20I . . 109.5 ?
H20H C20C H20I . . 109.5 ?
C3D O1D H1D . . 109.5 ?
C18D O2D H2OD . . 107.3 ?
C13D O3D C9D . . 112.96(11) ?
C16D O4D Na3 . . 122.05(9) ?
C16D O4D H4OD . . 108.7 ?
Na3 O4D H4OD . . 111.2 ?
C15D O5D Na3 . . 131.29(10) ?
C15D O5D Na2 . . 133.64(10) ?
Na3 O5D Na2 . . 94.48(5) ?
C2D C1D C10D . . 113.46(13) ?
C2D C1D H1D1 . . 108.9 ?
C10D C1D H1D1 . . 108.9 ?
C2D C1D H1D2 . . 108.9 ?
C10D C1D H1D2 . . 108.9 ?
H1D1 C1D H1D2 . . 107.7 ?
C3D C2D C1D . . 110.22(12) ?
C3D C2D H2D1 . . 109.6 ?
C1D C2D H2D1 . . 109.6 ?
C3D C2D H2D2 . . 109.6 ?
C1D C2D H2D2 . . 109.6 ?
H2D1 C2D H2D2 . . 108.1 ?
O1D C3D C2D . . 108.32(12) ?
O1D C3D C4D . . 112.24(12) ?
C2D C3D C4D . . 112.48(13) ?
O1D C3D H3D . . 107.9 ?
C2D C3D H3D . . 107.9 ?
C4D C3D H3D . . 107.9 ?
C19D C4D C18D . . 104.22(12) ?
C19D C4D C3D . . 111.32(12) ?
C18D C4D C3D . . 108.03(12) ?
C19D C4D C5D . . 113.86(13) ?
C18D C4D C5D . . 110.26(12) ?
C3D C4D C5D . . 108.93(12) ?
C6D C5D C4D . . 113.61(12) ?
C6D C5D C10D . . 111.17(12) ?
C4D C5D C10D . . 115.70(12) ?
C6D C5D H5D . . 105.0 ?
C4D C5D H5D . . 105.1 ?
C10D C5D H5D . . 105.0 ?
C7D C6D C5D . . 111.09(13) ?
C7D C6D H6D1 . . 109.4 ?
C5D C6D H6D1 . . 109.4 ?
C7D C6D H6D2 . . 109.5 ?
C5D C6D H6D2 . . 109.5 ?
H6D1 C6D H6D2 . . 108.0 ?
C6D C7D C8D . . 112.15(14) ?
C6D C7D H7D1 . . 109.2 ?
C8D C7D H7D1 . . 109.1 ?
C6D C7D H7D2 . . 109.2 ?
C8D C7D H7D2 . . 109.2 ?
H7D1 C7D H7D2 . . 107.9 ?
C7D C8D C17D . . 109.96(14) ?
C7D C8D C9D . . 110.50(13) ?
C17D C8D C9D . . 115.00(14) ?
C7D C8D H8D . . 107.0 ?
C17D C8D H8D . . 107.0 ?
C9D C8D H8D . . 107.0 ?
O3D C9D C11D . . 104.50(12) ?
O3D C9D C8D . . 108.72(12) ?
C11D C9D C8D . . 111.83(13) ?
O3D C9D C10D . . 108.22(11) ?
C11D C9D C10D . . 114.12(12) ?
C8D C9D C10D . . 109.17(12) ?
C1D C10D C20D . . 108.00(13) ?
C1D C10D C5D . . 107.86(12) ?
C20D C10D C5D . . 114.09(13) ?
C1D C10D C9D . . 110.64(12) ?
C20D C10D C9D . . 107.63(12) ?
C5D C10D C9D . . 108.62(11) ?
C12D C11D C9D . . 105.32(12) ?
C12D C11D H11G . . 110.6 ?
C9D C11D H11G . . 110.6 ?
C12D C11D H11H . . 110.8 ?
C9D C11D H11H . . 110.7 ?
H11G C11D H11H . . 108.8 ?
C13D C12D C11D . . 104.48(12) ?
C13D C12D H12G . . 110.8 ?
C11D C12D H12G . . 110.9 ?
C13D C12D H12H . . 110.9 ?
C11D C12D H12H . . 110.8 ?
H12G C12D H12H . . 108.9 ?
O3D C13D C16D . . 108.43(12) ?
O3D C13D C12D . . 105.80(12) ?
C16D C13D C12D . . 109.94(13) ?
O3D C13D C14D . . 105.55(11) ?
C16D C13D C14D . . 110.59(13) ?
C12D C13D C14D . . 116.08(13) ?
C15D C14D C13D . . 115.30(13) ?
C15D C14D H14G . . 108.4 ?
C13D C14D H14G . . 108.4 ?
C15D C14D H14H . . 108.5 ?
C13D C14D H14H . . 108.5 ?
H14G C14D H14H . . 107.5 ?
O5D C15D O6D . . 123.45(14) ?
O5D C15D C14D . . 118.19(13) ?
O6D C15D C14D . . 118.36(14) ?
O4D C16D C13D . . 113.30(12) ?
O4D C16D H16G . . 108.9 ?
C13D C16D H16G . . 108.9 ?
O4D C16D H16H . . 109.0 ?
C13D C16D H16H . . 108.9 ?
H16G C16D H16H . . 107.7 ?
C8D C17D H17J . . 109.4 ?
C8D C17D H17K . . 109.5 ?
H17J C17D H17K . . 109.5 ?
C8D C17D H17L . . 109.5 ?
H17J C17D H17L . . 109.5 ?
H17K C17D H17L . . 109.5 ?
O2D C18D C4D . . 114.52(12) ?
O2D C18D H18G . . 108.6 ?
C4D C18D H18G . . 108.6 ?
O2D C18D H18H . . 108.7 ?
C4D C18D H18H . . 108.6 ?
H18G C18D H18H . . 107.6 ?
C4D C19D H19J . . 109.4 ?
C4D C19D H19K . . 109.5 ?
H19J C19D H19K . . 109.5 ?
C4D C19D H19L . . 109.5 ?
H19J C19D H19L . . 109.5 ?
H19K C19D H19L . . 109.5 ?
C10D C20D H20J . . 109.5 ?
C10D C20D H20K . . 109.5 ?
H20J C20D H20K . . 109.5 ?
C10D C20D H20L . . 109.5 ?
H20J C20D H20L . . 109.5 ?
H20K C20D H20L . . 109.5 ?
C1E N1E C2E . . 120.43(18) ?
C1E N1E C3E . . 121.65(17) ?
C2E N1E C3E . . 117.86(18) ?
O1E C1E N1E . . 125.55(18) ?
O1E C1E H1E . . 117.2 ?
N1E C1E H1E . . 117.2 ?
N1E C2E H2E1 . . 109.3 ?
N1E C2E H2E2 . . 109.6 ?
H2E1 C2E H2E2 . . 109.4 ?
N1E C2E H2E3 . . 109.6 ?
H2E1 C2E H2E3 . . 109.5 ?
H2E2 C2E H2E3 . . 109.5 ?
N1E C3E H3E1 . . 109.4 ?
N1E C3E H3E2 . . 109.7 ?
H3E1 C3E H3E2 . . 109.5 ?
N1E C3E H3E3 . . 109.3 ?
H3E1 C3E H3E3 . . 109.5 ?
H3E2 C3E H3E3 . . 109.5 ?
C1F O1F Na4 . . 129.28(14) ?
C1F N1F C3F . . 121.89(18) ?
C1F N1F C2F . . 121.39(18) ?
C3F N1F C2F . . 116.67(17) ?
O1F C1F N1F . . 126.19(19) ?
O1F C1F H1F . . 116.9 ?
N1F C1F H1F . . 116.9 ?
N1F C2F H2F1 . . 109.5 ?
N1F C2F H2F2 . . 109.4 ?
H2F1 C2F H2F2 . . 109.5 ?
N1F C2F H2F3 . . 109.5 ?
H2F1 C2F H2F3 . . 109.5 ?
H2F2 C2F H2F3 . . 109.4 ?
N1F C3F H3F1 . . 109.5 ?
N1F C3F H3F2 . . 109.4 ?
H3F1 C3F H3F2 . . 109.5 ?
N1F C3F H3F3 . . 109.4 ?
H3F1 C3F H3F3 . . 109.5 ?
H3F2 C3F H3F3 . . 109.5 ?
Na1 O1W H1W1 . . 98.2 ?
Na1 O1W H1W2 . . 111.7 ?
H1W1 O1W H1W2 . . 104.4 ?
Na1 O2W H2W1 . . 113.0 ?
Na1 O2W H2W2 . . 101.3 ?
H2W1 O2W H2W2 . . 104.5 ?
Na2 O3W Na1 . . 111.98(6) ?
Na2 O3W H3W1 . . 98.1 ?
Na1 O3W H3W1 . . 116.5 ?
Na2 O3W H3W2 . . 102.9 ?
Na1 O3W H3W2 . . 120.0 ?
H3W1 O3W H3W2 . . 104.4 ?
Na4 O4W Na2 1_455 . 138.21(6) ?
Na4 O4W H4W1 1_455 . 114.0 ?
Na2 O4W H4W1 . . 87.5 ?
Na4 O4W H4W2 1_455 . 104.3 ?
Na2 O4W H4W2 . . 104.1 ?
H4W1 O4W H4W2 . . 104.4 ?
Na2 O5W H5W1 . . 130.4 ?
Na2 O5W H5W2 . . 123.3 ?
H5W1 O5W H5W2 . . 104.4 ?
Na4 O6W H6W1 . . 127.0 ?
Na4 O6W H6W2 . . 125.0 ?
H6W1 O6W H6W2 . . 104.4 ?
H7W1 O7W H7W2 . . 104.4 ?
H8W1 O8W H8W2 . . 104.4 ?

loop_
_geom_bond_atom_site_label_1
_geom_bond_atom_site_label_2
_geom_bond_site_symmetry_2
_geom_bond_distance
_geom_bond_publ_flag
Na1 O2B . 2.3488(16) y
Na1 O1W . 2.3917(18) y
Na1 O2W . 2.4151(16) y
Na1 O3W . 2.5605(16) y
Na1 O5B 1_455 2.6656(14) y
Na1 O6B 1_455 2.9399(15) y
Na1 H1W1 . 2.6504 ?
Na2 O5A . 2.2860(12) y
Na2 O5W . 2.3124(16) y
Na2 O2A 1_455 2.3841(13) y
Na2 O5D . 2.3928(13) y
Na2 O3W . 2.4779(15) y
Na2 O4W . 2.5377(14) y
Na2 H4W1 . 2.6402 ?
Na3 O5D . 2.3479(12) y
Na3 O5C . 2.3640(12) y
Na3 O5A . 2.4036(13) y
Na3 O4C . 2.5108(14) y
Na3 O4D . 2.5130(13) y
Na3 O5B . 2.5358(14) y
Na4 O1F . 2.2610(16) y
Na4 O4W 1_655 2.2782(14) y
Na4 O6W . 2.3304(15) y
Na4 O5C . 2.3856(13) y
Na4 O6C . 2.4619(14) y
Na4 C15C . 2.7342(18) ?
O1A C3A . 1.4311(18) ?
O1A H1A . 0.8200 ?
O2A C18A . 1.440(2) ?
O2A Na2 1_655 2.3841(13) ?
O2A H2OA . 0.8200 ?
O3A C13A . 1.4514(18) ?
O3A C9A . 1.4520(18) ?
O4A C16A . 1.423(2) ?
O4A H4A . 0.8200 ?
O5A C15A . 1.2518(19) ?
O6A C15A . 1.2633(19) ?
C1A C2A . 1.532(2) ?
C1A C10A . 1.535(2) ?
C1A H1A1 . 0.9699 ?
C1A H1A2 . 0.9702 ?
C2A C3A . 1.509(2) ?
C2A H2A1 . 0.9700 ?
C2A H2A2 . 0.9699 ?
C3A C4A . 1.539(2) ?
C3A H3A . 0.9797 ?
C4A C19A . 1.537(2) ?
C4A C18A . 1.553(2) ?
C4A C5A . 1.562(2) ?
C5A C6A . 1.525(2) ?
C5A C10A . 1.568(2) ?
C5A H5A . 0.9801 ?
C6A C7A . 1.528(2) ?
C6A H6A1 . 0.9700 ?
C6A H6A2 . 0.9701 ?
C7A C8A . 1.530(2) ?
C7A H7A1 . 0.9699 ?
C7A H7A2 . 0.9701 ?
C8A C17A . 1.531(2) ?
C8A C9A . 1.555(2) ?
C8A H8A . 0.9799 ?
C9A C11A . 1.540(2) ?
C9A C10A . 1.580(2) ?
C10A C20A . 1.542(2) ?
C11A C12A . 1.537(2) ?
C11A H11A . 0.9700 ?
C11A H11B . 0.9701 ?
C12A C13A . 1.530(2) ?
C12A H12A . 0.9703 ?
C12A H12B . 0.9700 ?
C13A C14A . 1.521(2) ?
C13A C16A . 1.528(2) ?
C14A C15A . 1.521(2) ?
C14A H14A . 0.9701 ?
C14A H14B . 0.9700 ?
C16A H16A . 0.9701 ?
C16A H16B . 0.9701 ?
C17A H17A . 0.9601 ?
C17A H17B . 0.9599 ?
C17A H17C . 0.9601 ?
C18A H18A . 0.9699 ?
C18A H18B . 0.9699 ?
C19A H19A . 0.9601 ?
C19A H19B . 0.9602 ?
C19A H19C . 0.9600 ?
C20A H20A . 0.9600 ?
C20A H20B . 0.9600 ?
C20A H20C . 0.9600 ?
O1B C3B . 1.4399(19) ?
O1B H1B . 0.8200 ?
O2B C18B . 1.423(2) ?
O2B H2OB . 0.8200 ?
O3B C9B . 1.4523(18) ?
O3B C13B . 1.4544(18) ?
O4B C16B . 1.428(2) ?
O4B H4B . 0.8200 ?
O5B C15B . 1.262(2) ?
O5B Na1 1_655 2.6656(14) ?
O6B C15B . 1.267(2) ?
O6B Na1 1_655 2.9399(15) ?
C1B C2B . 1.529(2) ?
C1B C10B . 1.539(2) ?
C1B H1B1 . 0.9700 ?
C1B H1B2 . 0.9696 ?
C2B C3B . 1.515(2) ?
C2B H2B1 . 0.9700 ?
C2B H2B2 . 0.9700 ?
C3B C4B . 1.536(2) ?
C3B H3B . 0.9800 ?
C4B C18B . 1.539(2) ?
C4B C19B . 1.542(2) ?
C4B C5B . 1.568(2) ?
C5B C6B . 1.530(2) ?
C5B C10B . 1.563(2) ?
C5B H5B . 0.9800 ?
C6B C7B . 1.526(2) ?
C6B H6B1 . 0.9700 ?
C6B H6B2 . 0.9700 ?
C7B C8B . 1.525(2) ?
C7B H7B1 . 0.9702 ?
C7B H7B2 . 0.9702 ?
C8B C17B . 1.532(2) ?
C8B C9B . 1.553(2) ?
C8B H8B . 0.9800 ?
C9B C11B . 1.539(2) ?
C9B C10B . 1.586(2) ?
C10B C20B . 1.545(2) ?
C11B C12B . 1.533(2) ?
C11B H11C . 0.9700 ?
C11B H11D . 0.9701 ?
C12B C13B . 1.534(2) ?
C12B H12C . 0.9699 ?
C12B H12D . 0.9699 ?
C13B C16B . 1.524(2) ?
C13B C14B . 1.531(2) ?
C14B C15B . 1.531(2) ?
C14B H14C . 0.9699 ?
C14B H14D . 0.9700 ?
C16B H16C . 0.9701 ?
C16B H16D . 0.9697 ?
C17B H17D . 0.9600 ?
C17B H17E . 0.9600 ?
C17B H17F . 0.9601 ?
C18B H18C . 0.9701 ?
C18B H18D . 0.9699 ?
C19B H19D . 0.9600 ?
C19B H19E . 0.9600 ?
C19B H19F . 0.9600 ?
C20B H20D . 0.9600 ?
C20B H20E . 0.9600 ?
C20B H20F . 0.9600 ?
O1C C3C . 1.4324(17) ?
O1C H1C . 0.8200 ?
O2C C18C . 1.433(2) ?
O2C H2OC . 0.8198 ?
O3C C13C . 1.4434(17) ?
O3C C9C . 1.4601(17) ?
O4C C16C . 1.427(2) ?
O4C H4OC . 0.8201 ?
O5C C15C . 1.265(2) ?
O6C C15C . 1.2616(19) ?
C1C C2C . 1.531(2) ?
C1C C10C . 1.538(2) ?
C1C H1C1 . 0.9700 ?
C1C H1C2 . 0.9699 ?
C2C C3C . 1.517(2) ?
C2C H2C1 . 0.9699 ?
C2C H2C2 . 0.9698 ?
C3C C4C . 1.547(2) ?
C3C H3C . 0.9800 ?
C4C C19C . 1.535(2) ?
C4C C18C . 1.546(2) ?
C4C C5C . 1.563(2) ?
C5C C6C . 1.537(2) ?
C5C C10C . 1.565(2) ?
C5C H5C . 0.9799 ?
C6C C7C . 1.526(2) ?
C6C H6C1 . 0.9699 ?
C6C H6C2 . 0.9700 ?
C7C C8C . 1.521(2) ?
C7C H7C1 . 0.9698 ?
C7C H7C2 . 0.9699 ?
C8C C17C . 1.531(2) ?
C8C C9C . 1.551(2) ?
C8C H8C . 0.9800 ?
C9C C11C . 1.540(2) ?
C9C C10C . 1.582(2) ?
C10C C20C . 1.549(2) ?
C11C C12C . 1.533(2) ?
C11C H11E . 0.9700 ?
C11C H11F . 0.9700 ?
C12C C13C . 1.537(2) ?
C12C H12E . 0.9700 ?
C12C H12F . 0.9700 ?
C13C C16C . 1.530(2) ?
C13C C14C . 1.535(2) ?
C14C C15C . 1.520(2) ?
C14C H14E . 0.9699 ?
C14C H14F . 0.9699 ?
C16C H16E . 0.9698 ?
C16C H16F . 0.9701 ?
C17C H17G . 0.9599 ?
C17C H17H . 0.9601 ?
C17C H17I . 0.9595 ?
C18C H18E . 0.9700 ?
C18C H18F . 0.9698 ?
C19C H19G . 0.9600 ?
C19C H19H . 0.9599 ?
C19C H19I . 0.9602 ?
C20C H20G . 0.9600 ?
C20C H20H . 0.9597 ?
C20C H20I . 0.9599 ?
O1D C3D . 1.4366(17) ?
O1D H1D . 0.8200 ?
O2D C18D . 1.435(2) ?
O2D H2OD . 0.8200 ?
O3D C13D . 1.4493(17) ?
O3D C9D . 1.4573(18) ?
O4D C16D . 1.4175(19) ?
O4D H4OD . 0.8199 ?
O5D C15D . 1.244(2) ?
O6D C15D . 1.2810(19) ?
C1D C2D . 1.526(2) ?
C1D C10D . 1.544(2) ?
C1D H1D1 . 0.9701 ?
C1D H1D2 . 0.9699 ?
C2D C3D . 1.512(2) ?
C2D H2D1 . 0.9698 ?
C2D H2D2 . 0.9703 ?
C3D C4D . 1.546(2) ?
C3D H3D . 0.9800 ?
C4D C19D . 1.541(2) ?
C4D C18D . 1.542(2) ?
C4D C5D . 1.565(2) ?
C5D C6D . 1.537(2) ?
C5D C10D . 1.566(2) ?
C5D H5D . 0.9799 ?
C6D C7D . 1.525(2) ?
C6D H6D1 . 0.9698 ?
C6D H6D2 . 0.9700 ?
C7D C8D . 1.529(2) ?
C7D H7D1 . 0.9699 ?
C7D H7D2 . 0.9700 ?
C8D C17D . 1.530(2) ?
C8D C9D . 1.552(2) ?
C8D H8D . 0.9795 ?
C9D C11D . 1.543(2) ?
C9D C10D . 1.577(2) ?
C10D C20D . 1.544(2) ?
C11D C12D . 1.534(2) ?
C11D H11G . 0.9699 ?
C11D H11H . 0.9700 ?
C12D C13D . 1.532(2) ?
C12D H12G . 0.9702 ?
C12D H12H . 0.9699 ?
C13D C16D . 1.527(2) ?
C13D C14D . 1.534(2) ?
C14D C15D . 1.519(2) ?
C14D H14G . 0.9698 ?
C14D H14H . 0.9701 ?
C16D H16G . 0.9700 ?
C16D H16H . 0.9701 ?
C17D H17J . 0.9596 ?
C17D H17K . 0.9600 ?
C17D H17L . 0.9599 ?
C18D H18G . 0.9699 ?
C18D H18H . 0.9700 ?
C19D H19J . 0.9600 ?
C19D H19K . 0.9601 ?
C19D H19L . 0.9601 ?
C20D H20J . 0.9599 ?
C20D H20K . 0.9607 ?
C20D H20L . 0.9600 ?
O1E C1E . 1.218(2) ?
N1E C1E . 1.327(2) ?
N1E C2E . 1.443(3) ?
N1E C3E . 1.450(3) ?
C1E H1E . 0.9300 ?
C2E H2E1 . 0.9599 ?
C2E H2E2 . 0.9599 ?
C2E H2E3 . 0.9599 ?
C3E H3E1 . 0.9599 ?
C3E H3E2 . 0.9600 ?
C3E H3E3 . 0.9600 ?
O1F C1F . 1.220(3) ?
N1F C1F . 1.318(3) ?
N1F C3F . 1.446(3) ?
N1F C2F . 1.458(3) ?
C1F H1F . 0.9300 ?
C2F H2F1 . 0.9601 ?
C2F H2F2 . 0.9600 ?
C2F H2F3 . 0.9601 ?
C3F H3F1 . 0.9600 ?
C3F H3F2 . 0.9602 ?
C3F H3F3 . 0.9598 ?
O1W H1W1 . 0.8500 ?
O1W H1W2 . 0.8498 ?
O2W H2W1 . 0.8501 ?
O2W H2W2 . 0.8493 ?
O3W H3W1 . 0.8499 ?
O3W H3W2 . 0.8500 ?
O4W Na4 1_455 2.2782(14) ?
O4W H4W1 . 0.8501 ?
O4W H4W2 . 0.8499 ?
O5W H5W1 . 0.8500 ?
O5W H5W2 . 0.8500 ?
O6W H6W1 . 0.8500 ?
O6W H6W2 . 0.8498 ?
O7W H7W1 . 0.8501 ?
O7W H7W2 . 0.8501 ?
O8W H8W1 . 0.8499 ?
O8W H8W2 . 0.8499 ?

loop_
_geom_hbond_atom_site_label_D
_geom_hbond_atom_site_label_H
_geom_hbond_atom_site_label_A
_geom_hbond_site_symmetry_A
_geom_hbond_distance_DH
_geom_hbond_distance_HA
_geom_hbond_distance_DA
_geom_hbond_angle_DHA
O2A H2OA O2W 1_655 0.82 2.14 2.8513(17) 145
O1A H1A O6A 1_655 0.82 1.98 2.7797(16) 166
O4A H4A O6B . 0.82 1.89 2.7066(17) 173
O2B H2OB O2D 1_455 0.82 1.99 2.7717(17) 160
O1B H1B O6B 1_455 0.82 2.02 2.8395(18) 174
O4B H4B O6A . 0.82 1.84 2.6347(16) 164
O4B H4B O5A . 0.82 2.66 3.2812(17) 134
O2C H2OC O6C 1_455 0.82 2.03 2.8200(17) 162
O1C H1C O6C 1_455 0.82 2.02 2.8198(17) 165
O4C H4OC O1E . 0.82 1.94 2.7494(18) 169
O2D H2OD O6D 1_655 0.82 1.90 2.6949(17) 162
O1D H1D O6D 1_655 0.82 2.06 2.8563(17) 166
O4D H4OD O6W . 0.82 2.14 2.8013(17) 138
O1W H1W1 O4A 1_455 0.85 1.97 2.717(2) 146
O1W H1W2 O4B . 0.85 2.60 3.173(2) 125
O2W H2W1 O3A 1_455 0.85 2.25 3.0748(17) 163
O2W H2W1 O4A 1_455 0.85 2.57 3.1303(18) 125
O2W H2W2 O5C 1_455 0.85 1.94 2.7856(17) 176
O3W H3W1 O4B . 0.85 1.95 2.7824(18) 166
O3W H3W1 O3B . 0.85 2.79 3.3375(18) 124
O4W H4W1 O6D . 0.85 1.96 2.8022(18) 169
O4W H4W1 O5D . 0.85 2.55 3.0552(16) 119
O4W H4W2 O1E . 0.85 2.11 2.9033(19) 156
O5W H5W1 O4C . 0.85 2.22 2.8571(19) 131
O5W H5W1 O3C . 0.85 2.50 3.2706(18) 152
O5W H5W2 O2C . 0.85 2.00 2.8224(18) 163
O6W H6W2 O2D . 0.85 2.13 2.9575(17) 163
O6W H6W1 O5B . 0.85 2.00 2.7872(17) 154
O7W H7W1 O1A . 0.85 2.09 2.9366(19) 175
O7W H7W2 O1C 1_654 0.85 2.11 2.9577(19) 175
O8W H8W2 O1B . 0.85 2.17 3.023(2) 176
O8W H8W1 O1D 1_354 0.85 2.19 3.027(2) 171

loop_
_geom_torsion_atom_site_label_1
_geom_torsion_atom_site_label_2
_geom_torsion_atom_site_label_3
_geom_torsion_atom_site_label_4
_geom_torsion_site_symmetry_1
_geom_torsion_site_symmetry_2
_geom_torsion_site_symmetry_3
_geom_torsion_site_symmetry_4
_geom_torsion
_geom_torsion_publ_flag
C10A C1A C2A C3A . . . . -61.75(18) ?
C1A C2A C3A O1A . . . . -176.19(13) ?
C1A C2A C3A C4A . . . . 59.19(18) ?
O1A C3A C4A C19A . . . . -45.47(17) ?
C2A C3A C4A C19A . . . . 76.44(17) ?
O1A C3A C4A C18A . . . . 70.60(16) ?
C2A C3A C4A C18A . . . . -167.49(13) ?
O1A C3A C4A C5A . . . . -171.99(12) ?
C2A C3A C4A C5A . . . . -50.08(17) ?
C19A C4A C5A C6A . . . . 51.39(17) ?
C3A C4A C5A C6A . . . . 176.92(13) ?
C18A C4A C5A C6A . . . . -66.30(17) ?
C19A C4A C5A C10A . . . . -80.30(17) ?
C3A C4A C5A C10A . . . . 45.23(18) ?
C18A C4A C5A C10A . . . . 162.01(13) ?
C4A C5A C6A C7A . . . . 166.18(13) ?
C10A C5A C6A C7A . . . . -59.06(17) ?
C5A C6A C7A C8A . . . . 54.88(18) ?
C6A C7A C8A C17A . . . . 175.67(14) ?
C6A C7A C8A C9A . . . . -55.12(18) ?
C13A O3A C9A C11A . . . . 9.44(15) ?
C13A O3A C9A C8A . . . . -109.92(13) ?
C13A O3A C9A C10A . . . . 131.32(12) ?
C7A C8A C9A O3A . . . . -58.60(16) ?
C17A C8A C9A O3A . . . . 66.91(17) ?
C7A C8A C9A C11A . . . . -173.34(13) ?
C17A C8A C9A C11A . . . . -47.83(18) ?
C7A C8A C9A C10A . . . . 58.77(16) ?
C17A C8A C9A C10A . . . . -175.72(13) ?
C2A C1A C10A C20A . . . . -71.14(16) ?
C2A C1A C10A C5A . . . . 53.51(16) ?
C2A C1A C10A C9A . . . . 169.50(12) ?
C6A C5A C10A C1A . . . . -179.46(12) ?
C4A C5A C10A C1A . . . . -46.78(17) ?
C6A C5A C10A C20A . . . . -58.76(16) ?
C4A C5A C10A C20A . . . . 73.92(17) ?
C6A C5A C10A C9A . . . . 61.77(15) ?
C4A C5A C10A C9A . . . . -165.55(13) ?
O3A C9A C10A C1A . . . . -59.61(15) ?
C11A C9A C10A C1A . . . . 55.55(17) ?
C8A C9A C10A C1A . . . . -178.27(12) ?
O3A C9A C10A C20A . . . . -178.33(12) ?
C11A C9A C10A C20A . . . . -63.17(16) ?
C8A C9A C10A C20A . . . . 63.01(15) ?
O3A C9A C10A C5A . . . . 57.69(14) ?
C11A C9A C10A C5A . . . . 172.85(13) ?
C8A C9A C10A C5A . . . . -60.97(15) ?
O3A C9A C11A C12A . . . . -23.53(15) ?
C8A C9A C11A C12A . . . . 94.38(15) ?
C10A C9A C11A C12A . . . . -140.48(13) ?
C9A C11A C12A C13A . . . . 28.59(16) ?
C9A O3A C13A C14A . . . . 132.02(13) ?
C9A O3A C13A C16A . . . . -108.44(14) ?
C9A O3A C13A C12A . . . . 8.61(16) ?
C11A C12A C13A O3A . . . . -22.89(16) ?
C11A C12A C13A C14A . . . . -137.83(14) ?
C11A C12A C13A C16A . . . . 94.57(15) ?
O3A C13A C14A C15A . . . . -175.72(13) ?
C16A C13A C14A C15A . . . . 66.27(19) ?
C12A C13A C14A C15A . . . . -59.9(2) ?
C13A C14A C15A O5A . . . . -176.36(14) ?
C13A C14A C15A O6A . . . . 2.8(2) ?
O3A C13A C16A O4A . . . . -51.79(17) ?
C14A C13A C16A O4A . . . . 62.89(17) ?
C12A C13A C16A O4A . . . . -166.72(13) ?
C19A C4A C18A O2A . . . . 174.20(13) ?
C3A C4A C18A O2A . . . . 54.87(17) ?
C5A C4A C18A O2A . . . . -63.86(17) ?
C10B C1B C2B C3B . . . . -59.07(19) ?
C1B C2B C3B O1B . . . . -177.61(14) ?
C1B C2B C3B C4B . . . . 58.35(19) ?
O1B C3B C4B C18B . . . . 65.78(16) ?
C2B C3B C4B C18B . . . . -172.34(13) ?
O1B C3B C4B C19B . . . . -48.73(18) ?
C2B C3B C4B C19B . . . . 73.15(18) ?
O1B C3B C4B C5B . . . . -175.85(12) ?
C2B C3B C4B C5B . . . . -53.97(17) ?
C3B C4B C5B C6B . . . . -176.20(13) ?
C18B C4B C5B C6B . . . . -58.57(18) ?
C19B C4B C5B C6B . . . . 58.71(18) ?
C3B C4B C5B C10B . . . . 52.95(17) ?
C18B C4B C5B C10B . . . . 170.58(14) ?
C19B C4B C5B C10B . . . . -72.14(18) ?
C10B C5B C6B C7B . . . . -57.30(17) ?
C4B C5B C6B C7B . . . . 169.80(13) ?
C5B C6B C7B C8B . . . . 57.76(17) ?
C6B C7B C8B C17B . . . . 172.11(14) ?
C6B C7B C8B C9B . . . . -59.28(17) ?
C13B O3B C9B C11B . . . . 6.25(16) ?
C13B O3B C9B C8B . . . . -113.34(13) ?
C13B O3B C9B C10B . . . . 127.62(13) ?
C7B C8B C9B O3B . . . . -59.43(16) ?
C17B C8B C9B O3B . . . . 66.16(17) ?
C7B C8B C9B C11B . . . . -174.47(12) ?
C17B C8B C9B C11B . . . . -48.89(18) ?
C7B C8B C9B C10B . . . . 59.36(16) ?
C17B C8B C9B C10B . . . . -175.05(13) ?
C2B C1B C10B C20B . . . . -69.42(16) ?
C2B C1B C10B C5B . . . . 54.53(17) ?
C2B C1B C10B C9B . . . . 171.89(13) ?
C6B C5B C10B C1B . . . . 175.55(13) ?
C4B C5B C10B C1B . . . . -52.94(17) ?
C6B C5B C10B C20B . . . . -63.43(17) ?
C4B C5B C10B C20B . . . . 68.07(18) ?
C6B C5B C10B C9B . . . . 57.08(16) ?
C4B C5B C10B C9B . . . . -171.42(13) ?
O3B C9B C10B C1B . . . . -56.23(15) ?
C11B C9B C10B C1B . . . . 60.14(16) ?
C8B C9B C10B C1B . . . . -174.27(12) ?
O3B C9B C10B C20B . . . . -175.54(12) ?
C11B C9B C10B C20B . . . . -59.18(17) ?
C8B C9B C10B C20B . . . . 66.42(16) ?
O3B C9B C10B C5B . . . . 60.44(15) ?
C11B C9B C10B C5B . . . . 176.80(13) ?
C8B C9B C10B C5B . . . . -57.60(15) ?
O3B C9B C11B C12B . . . . -20.81(16) ?
C8B C9B C11B C12B . . . . 96.06(15) ?
C10B C9B C11B C12B . . . . -139.64(13) ?
C9B C11B C12B C13B . . . . 27.16(16) ?
C9B O3B C13B C16B . . . . -106.80(14) ?
C9B O3B C13B C14B . . . . 132.70(12) ?
C9B O3B C13B C12B . . . . 10.88(16) ?
C11B C12B C13B O3B . . . . -23.37(16) ?
C11B C12B C13B C16B . . . . 93.76(15) ?
C11B C12B C13B C14B . . . . -139.27(14) ?
O3B C13B C14B C15B . . . . -171.70(13) ?
C16B C13B C14B C15B . . . . 69.74(18) ?
C12B C13B C14B C15B . . . . -56.1(2) ?
C13B C14B C15B O5B . . . . -177.70(14) ?
C13B C14B C15B O6B . . . . 3.3(2) ?
O3B C13B C16B O4B . . . . -49.82(16) ?
C14B C13B C16B O4B . . . . 66.87(17) ?
C12B C13B C16B O4B . . . . -164.63(12) ?
C3B C4B C18B O2B . . . . 66.12(17) ?
C19B C4B C18B O2B . . . . -174.97(14) ?
C5B C4B C18B O2B . . . . -51.40(19) ?
C10C C1C C2C C3C . . . . -60.64(17) ?
C1C C2C C3C O1C . . . . -177.91(13) ?
C1C C2C C3C C4C . . . . 57.88(17) ?
O1C C3C C4C C19C . . . . -47.42(16) ?
C2C C3C C4C C19C . . . . 74.85(16) ?
O1C C3C C4C C18C . . . . 67.01(15) ?
C2C C3C C4C C18C . . . . -170.72(12) ?
O1C C3C C4C C5C . . . . -174.23(11) ?
C2C C3C C4C C5C . . . . -51.96(16) ?
C19C C4C C5C C6C . . . . 54.66(17) ?
C18C C4C C5C C6C . . . . -62.75(16) ?
C3C C4C C5C C6C . . . . -179.70(12) ?
C19C C4C C5C C10C . . . . -76.02(17) ?
C18C C4C C5C C10C . . . . 166.58(13) ?
C3C C4C C5C C10C . . . . 49.62(16) ?
C4C C5C C6C C7C . . . . 170.38(13) ?
C10C C5C C6C C7C . . . . -56.78(17) ?
C5C C6C C7C C8C . . . . 56.37(18) ?
C6C C7C C8C C17C . . . . 173.98(14) ?
C6C C7C C8C C9C . . . . -57.90(18) ?
C13C O3C C9C C11C . . . . 9.88(15) ?
C13C O3C C9C C8C . . . . -109.87(13) ?
C13C O3C C9C C10C . . . . 131.01(12) ?
C7C C8C C9C O3C . . . . -59.32(16) ?
C17C C8C C9C O3C . . . . 65.97(17) ?
C7C C8C C9C C11C . . . . -174.30(13) ?
C17C C8C C9C C11C . . . . -49.02(18) ?
C7C C8C C9C C10C . . . . 58.87(16) ?
C17C C8C C9C C10C . . . . -175.84(13) ?
C2C C1C C10C C20C . . . . -67.96(16) ?
C2C C1C C10C C5C . . . . 55.96(16) ?
C2C C1C C10C C9C . . . . 173.97(12) ?
C6C C5C C10C C1C . . . . 177.10(12) ?
C4C C5C C10C C1C . . . . -51.33(16) ?
C6C C5C C10C C20C . . . . -62.02(16) ?
C4C C5C C10C C20C . . . . 69.55(17) ?
C6C C5C C10C C9C . . . . 57.55(15) ?
C4C C5C C10C C9C . . . . -170.88(12) ?
O3C C9C C10C C1C . . . . -56.95(15) ?
C11C C9C C10C C1C . . . . 58.35(16) ?
C8C C9C C10C C1C . . . . -175.72(12) ?
O3C C9C C10C C20C . . . . -175.85(12) ?
C11C C9C C10C C20C . . . . -60.55(17) ?
C8C C9C C10C C20C . . . . 65.38(15) ?
O3C C9C C10C C5C . . . . 60.70(15) ?
C11C C9C C10C C5C . . . . 176.00(13) ?
C8C C9C C10C C5C . . . . -58.07(15) ?
O3C C9C C11C C12C . . . . -22.14(15) ?
C8C C9C C11C C12C . . . . 95.67(15) ?
C10C C9C C11C C12C . . . . -139.63(13) ?
C9C C11C C12C C13C . . . . 25.90(16) ?
C9C O3C C13C C16C . . . . -111.85(13) ?
C9C O3C C13C C14C . . . . 129.77(12) ?
C9C O3C C13C C12C . . . . 6.43(15) ?
C11C C12C C13C O3C . . . . -20.03(15) ?
C11C C12C C13C C16C . . . . 98.12(15) ?
C11C C12C C13C C14C . . . . -137.29(14) ?
O3C C13C C14C C15C . . . . 167.55(12) ?
C16C C13C C14C C15C . . . . 49.32(17) ?
C12C C13C C14C C15C . . . . -75.26(18) ?
C13C C14C C15C O6C . . . . 65.40(19) ?
C13C C14C C15C O5C . . . . -114.79(16) ?
C13C C14C C15C Na4 . . . . -32.9(5) ?
O3C C13C C16C O4C . . . . -62.06(15) ?
C14C C13C C16C O4C . . . . 54.09(16) ?
C12C C13C C16C O4C . . . . -178.03(12) ?
C19C C4C C18C O2C . . . . 174.32(13) ?
C3C C4C C18C O2C . . . . 55.48(16) ?
C5C C4C C18C O2C . . . . -62.97(16) ?
C10D C1D C2D C3D . . . . -59.64(17) ?
C1D C2D C3D O1D . . . . -176.30(13) ?
C1D C2D C3D C4D . . . . 59.05(17) ?
O1D C3D C4D C19D . . . . -50.15(16) ?
C2D C3D C4D C19D . . . . 72.32(16) ?
O1D C3D C4D C18D . . . . 63.70(15) ?
C2D C3D C4D C18D . . . . -173.83(12) ?
O1D C3D C4D C5D . . . . -176.52(12) ?
C2D C3D C4D C5D . . . . -54.05(16) ?
C19D C4D C5D C6D . . . . 56.58(17) ?
C18D C4D C5D C6D . . . . -60.15(17) ?
C3D C4D C5D C6D . . . . -178.53(12) ?
C19D C4D C5D C10D . . . . -73.79(17) ?
C18D C4D C5D C10D . . . . 169.48(13) ?
C3D C4D C5D C10D . . . . 51.10(16) ?
C4D C5D C6D C7D . . . . 171.40(13) ?
C10D C5D C6D C7D . . . . -56.01(17) ?
C5D C6D C7D C8D . . . . 55.47(19) ?
C6D C7D C8D C17D . . . . 174.58(14) ?
C6D C7D C8D C9D . . . . -57.41(18) ?
C13D O3D C9D C11D . . . . 8.75(15) ?
C13D O3D C9D C8D . . . . -110.81(13) ?
C13D O3D C9D C10D . . . . 130.72(12) ?
C7D C8D C9D O3D . . . . -58.83(16) ?
C17D C8D C9D O3D . . . . 66.37(17) ?
C7D C8D C9D C11D . . . . -173.71(13) ?
C17D C8D C9D C11D . . . . -48.51(19) ?
C7D C8D C9D C10D . . . . 59.04(16) ?
C17D C8D C9D C10D . . . . -175.76(13) ?
C2D C1D C10D C20D . . . . -69.94(16) ?
C2D C1D C10D C5D . . . . 53.81(16) ?
C2D C1D C10D C9D . . . . 172.49(12) ?
C6D C5D C10D C1D . . . . 177.88(12) ?
C4D C5D C10D C1D . . . . -50.59(16) ?
C6D C5D C10D C20D . . . . -62.14(17) ?
C4D C5D C10D C20D . . . . 69.39(17) ?
C6D C5D C10D C9D . . . . 57.92(16) ?
C4D C5D C10D C9D . . . . -170.55(12) ?
O3D C9D C10D C1D . . . . -59.03(15) ?
C11D C9D C10D C1D . . . . 56.84(16) ?
C8D C9D C10D C1D . . . . -177.21(12) ?
O3D C9D C10D C20D . . . . -176.82(12) ?
C11D C9D C10D C20D . . . . -60.95(17) ?
C8D C9D C10D C20D . . . . 65.00(16) ?
O3D C9D C10D C5D . . . . 59.19(15) ?
C11D C9D C10D C5D . . . . 175.06(13) ?
C8D C9D C10D C5D . . . . -58.99(15) ?
O3D C9D C11D C12D . . . . -21.86(16) ?
C8D C9D C11D C12D . . . . 95.58(15) ?
C10D C9D C11D C12D . . . . -139.88(13) ?
C9D C11D C12D C13D . . . . 26.59(16) ?
C9D O3D C13D C16D . . . . -109.88(13) ?
C9D O3D C13D C12D . . . . 8.01(16) ?
C9D O3D C13D C14D . . . . 131.59(12) ?
C11D C12D C13D O3D . . . . -21.39(16) ?
C11D C12D C13D C16D . . . . 95.49(15) ?
C11D C12D C13D C14D . . . . -138.06(14) ?
O3D C13D C14D C15D . . . . 165.28(12) ?
C16D C13D C14D C15D . . . . 48.21(17) ?
C12D C13D C14D C15D . . . . -77.91(18) ?
C13D C14D C15D O5D . . . . -101.43(17) ?
C13D C14D C15D O6D . . . . 79.17(18) ?
O3D C13D C16D O4D . . . . -54.97(16) ?
C12D C13D C16D O4D . . . . -170.19(12) ?
C14D C13D C16D O4D . . . . 60.32(16) ?
C19D C4D C18D O2D . . . . 172.40(13) ?
C3D C4D C18D O2D . . . . 53.92(16) ?
C5D C4D C18D O2D . . . . -65.02(17) ?
C2E N1E C1E O1E . . . . 2.7(3) ?
C3E N1E C1E O1E . . . . 179.8(2) ?
C3F N1F C1F O1F . . . . -2.4(3) ?
C2F N1F C1F O1F . . . . -180.0(2) ?
